data_1575982
loop_
_publ_author_name
'Shiels, Dominic'
'Pittalis, Michele'
'Gunarathna, Nadeeshan'
'Berlfein, Adriana C.'
'Brennessel, William W.'
'Ruggiero, Michael T.'
'Matson, Ellen M.'

_publ_section_title
;
 Isolation of Ce(iv) centered polyoxoalkoxide sandwich-type complexes
 allows comparison of metal-oxygen bond covalency.
;
_journal_issue 46
_journal_name_full 'Chemical science'
_journal_page_first 21917
_journal_page_last 21931
_journal_paper_doi 10.1039/d5sc06415e
_journal_volume 16
_journal_year 2025
_chemical_formula_moiety 'C8 H24 Ce Mo10 N2 O36, 2(C16 H36 N), C2 H3 N, 0.5(C4 H10 O)'
_chemical_formula_sum 'C44 H104 Ce Mo10 N5 O36.5'
_chemical_formula_weight 2386.84
_space_group_crystal_system monoclinic
_space_group_IT_number 14
_space_group_name_Hall '-P 2ybc'
_space_group_name_H-M_alt 'P 1 21/c 1'
_atom_sites_solution_hydrogens geom
_atom_sites_solution_primary dual
_atom_sites_solution_secondary difmap
_audit_creation_date 2025-05-15
_audit_creation_method
;
Olex2 1.5-ac6-020
(compiled 2024.02.14 svn.r2f8d729c for Rigaku Oxford Diffraction, GUI svn.r6966)
;
_audit_update_record
;
2025-08-21 deposited with the CCDC.	2025-10-10 downloaded from the CCDC.
;
_cell_angle_alpha 90
_cell_angle_beta 92.8717(4)
_cell_angle_gamma 90
_cell_formula_units_Z 4
_cell_length_a 21.78196(10)
_cell_length_b 15.03091(7)
_cell_length_c 24.10430(13)
_cell_measurement_reflns_used 70182
_cell_measurement_temperature 100.00(10)
_cell_measurement_theta_max 80.0230
_cell_measurement_theta_min 3.0280
_cell_volume 7881.90(7)
_computing_cell_refinement 'CrysAlisPro 1.171.43.136a (Rigaku OD, 2024)'
_computing_data_collection 'CrysAlisPro system (CCD 43.136a 64-bit (release 23-08-2024))'
_computing_data_reduction 'CrysAlisPro 1.171.43.136a (Rigaku OD, 2024)'
_computing_molecular_graphics 'Olex2 1.5-ac6-020 (Dolomanov et al., 2009)'
_computing_publication_material 'Olex2 1.5-ac6-020 (Dolomanov et al., 2009)'
_computing_structure_refinement 'SHELXL 2019/3 (Sheldrick, 2015b)'
_computing_structure_solution 'SHELXT 2018/2 (Sheldrick, 2015a)'
_diffrn_ambient_environment N~2~
_diffrn_ambient_temperature 100.00(10)
_diffrn_detector 'Hybrid Pixel Array Detector'
_diffrn_detector_area_resol_mean 10.0000
_diffrn_detector_type HyPix
_diffrn_measured_fraction_theta_full 1.000
_diffrn_measured_fraction_theta_max 0.986
_diffrn_measurement_details
;
List of Runs (angles in degrees, time in seconds):

  # Type    Start    End  Width  t~exp~   \w     \q     \k     \f   Frames
#--------------------------------------------------------------------------
  1  \w    -55.00  25.00   0.50    0.43    --  -47.28  59.00 172.00  160
  2  \w   -119.00 -32.00   0.50    0.43    --  -47.28 -59.00  32.00  174
  3  \w    -24.00  63.00   0.50    0.43    --   47.28 -59.00  32.00  174
  4  \w     32.00 120.00   0.50    0.43    --   47.28  59.00 172.00  176
  5  \w   -163.00 -76.00   0.50    1.73    --  -91.75 -59.00  32.00  174
  6  \w    -55.00 -19.00   0.50    1.73    --  -91.75  59.00 172.00   72
  7  \w     98.00 178.00   0.50    1.73    --  113.25  59.00 172.00  160
  8  \w     42.00  81.00   0.50    1.73    --  113.25 -59.00  32.00   78
  9  \w    -13.00  28.00   0.50    0.43    --  -47.28  19.00 -60.00   82
 10  \w    -13.00  28.00   0.50    0.43    --  -47.28  19.00 -30.00   82
 11  \w     34.00  93.00   0.50    0.43    --   47.28-125.00-150.00  118
 12  \w    -58.00 -19.00   0.50    1.73    --  -91.75  61.00 -60.00   78
 13  \w    -58.00 -19.00   0.50    1.73    --  -91.75  61.00   0.00   78
 14  \w     42.00  84.00   0.50    1.73    --  113.25 -61.00-150.00   84
 15  \w     42.00  84.00   0.50    1.73    --  113.25 -61.00  60.00   84
 16  \w     42.00 118.00   0.50    1.73    --  113.25 -77.00 120.00  152
 17  \w    100.00 178.00   0.50    1.73    --  113.25  15.00 -30.00  156
 18  \w     44.00 111.00   0.50    1.73    --  113.25-125.00  60.00  134
 19  \w     42.00  84.00   0.50    1.73    --  113.25 -61.00 -90.00   84
 20  \w     42.00 106.00   0.50    1.73    --  113.25 -94.00  90.00  128
 21  \w     42.00  84.00   0.50    1.73    --  113.25 -61.00   0.00   84
 22  \w    101.00 178.00   0.50    1.73    --  113.25  45.00  60.00  154
 23  \w     42.00  84.00   0.50    1.73    --  113.25 -61.00 120.00   84
 24  \w     97.00 178.00   0.50    1.73    --  113.25  61.00 120.00  162
 25  \w    101.00 178.00   0.50    1.73    --  113.25  45.00  60.00  154
 26  \w     42.00  84.00   0.50    1.73    --  113.25 -61.00-180.00   84
 27  \w    101.00 178.00   0.50    1.73    --  113.25  30.00-120.00  154
 28  \w     42.00 118.00   0.50    1.73    --  113.25 -77.00-180.00  152
 29  \w     42.00 118.00   0.50    1.73    --  113.25 -77.00-180.00  152
 30  \w     42.00 106.00   0.50    1.73    --  113.25 -94.00 -90.00  128
 31  \w    101.00 178.00   0.50    1.73    --  113.25  30.00 -90.00  154
 32  \w    -13.00  28.00   0.50    0.43    --  -47.28  19.00  60.00   82
 33  \w     32.00 120.00   0.50    0.43    --   47.28  57.00   0.00  176
 34  \w     25.00 120.00   0.50    0.43    --   47.28  77.00  90.00  190
 35  \w     25.00 120.00   0.50    0.43    --   47.28  77.00  30.00  190
 36  \w     25.00 120.00   0.50    0.43    --   47.28  77.00 -90.00  190
 37  \w     25.00 120.00   0.50    0.43    --   47.28  77.00-150.00  190
 38  \w    101.00 178.00   0.50    1.73    --  113.25  45.00  90.00  154
 39  \w    101.00 178.00   0.50    1.73    --  113.25  45.00   0.00  154
;
_diffrn_measurement_device 'four-circle diffractometer'
_diffrn_measurement_device_type 'XtaLAB Synergy, Dualflex, HyPix'
_diffrn_measurement_method '\w scans'
_diffrn_orient_matrix_type 'CrysAlisPro convention (1999,Acta A55,543-557)'
_diffrn_orient_matrix_UB_11 0.0013322000
_diffrn_orient_matrix_UB_12 0.0152147000
_diffrn_orient_matrix_UB_13 0.0632565000
_diffrn_orient_matrix_UB_21 0.0516507000
_diffrn_orient_matrix_UB_22 -0.0695008000
_diffrn_orient_matrix_UB_23 0.0079637000
_diffrn_orient_matrix_UB_31 0.0484127000
_diffrn_orient_matrix_UB_32 0.0737956000
_diffrn_orient_matrix_UB_33 -0.0055204000
_diffrn_radiation_monochromator mirror
_diffrn_radiation_probe x-ray
_diffrn_radiation_type 'Cu K\a'
_diffrn_radiation_wavelength 1.54184
_diffrn_reflns_av_R_equivalents 0.0463
_diffrn_reflns_av_unetI/netI 0.0240
_diffrn_reflns_Laue_measured_fraction_full 1.000
_diffrn_reflns_Laue_measured_fraction_max 0.986
_diffrn_reflns_limit_h_max 27
_diffrn_reflns_limit_h_min -27
_diffrn_reflns_limit_k_max 19
_diffrn_reflns_limit_k_min -17
_diffrn_reflns_limit_l_max 30
_diffrn_reflns_limit_l_min -30
_diffrn_reflns_number 134413
_diffrn_reflns_point_group_measured_fraction_full 1.000
_diffrn_reflns_point_group_measured_fraction_max 0.986
_diffrn_reflns_theta_full 74.504
_diffrn_reflns_theta_max 80.125
_diffrn_reflns_theta_min 3.467
_diffrn_source 'micro-focus sealed X-ray tube'
_diffrn_source_type 'PhotonJet (Cu) X-ray Source'
_exptl_absorpt_coefficient_mu 17.645
_exptl_absorpt_correction_T_max 1.00000
_exptl_absorpt_correction_T_min 0.12773
_exptl_absorpt_correction_type multi-scan
_exptl_absorpt_process_details
;
CrysAlisPro 1.171.43.136a (Rigaku Oxford Diffraction, 2024)
Empirical absorption correction using spherical harmonics,
implemented in SCALE3 ABSPACK scaling algorithm.
;
_exptl_crystal_colour red
_exptl_crystal_colour_primary red
_exptl_crystal_density_diffrn 2.011
_exptl_crystal_description needle
_exptl_crystal_F_000 4692
_exptl_crystal_size_max 0.212
_exptl_crystal_size_mid 0.097
_exptl_crystal_size_min 0.07
_refine_diff_density_max 2.579
_refine_diff_density_min -2.231
_refine_diff_density_rms 0.132
_refine_ls_extinction_method none
_refine_ls_goodness_of_fit_ref 1.112
_refine_ls_hydrogen_treatment constr
_refine_ls_matrix_type full
_refine_ls_number_parameters 1131
_refine_ls_number_reflns 16997
_refine_ls_number_restraints 740
_refine_ls_restrained_S_all 1.127
_refine_ls_R_factor_all 0.0503
_refine_ls_R_factor_gt 0.0481
_refine_ls_shift/su_max 0.002
_refine_ls_shift/su_mean 0.000
_refine_ls_structure_factor_coef Fsqd
_refine_ls_weighting_details 'w=1/[\s^2^(Fo^2^)+(0.0290P)^2^+62.0663P] where P=(Fo^2^+2Fc^2^)/3'
_refine_ls_weighting_scheme calc
_refine_ls_wR_factor_gt 0.1091
_refine_ls_wR_factor_ref 0.1102
_reflns_Friedel_coverage 0.000
_reflns_number_gt 16179
_reflns_number_total 16997
_reflns_threshold_expression 'I > 2\s(I)'
_cod_data_source_file d5sc06415e3.cif
_cod_data_source_block matng01
_cod_depositor_comments 'Adding full bibliography for 1575982--1575985.cif.'
_cod_original_formula_sum 'C44 H104 Ce Mo10 N5 O36.50'
_cod_database_code 1575982
_shelx_shelxl_version_number 2019/3
_shelx_space_group_comment
;
The symmetry employed for this shelxl refinement is uniquely defined
by the following loop, which should always be used as a source of
symmetry information in preference to the above space-group names.
They are only intended as comments.
;
_shelx_estimated_absorpt_t_max 0.371
_shelx_estimated_absorpt_t_min 0.118
_olex2_refinement_description
;
1. Fixed Uiso
 At 1.2 times of:
  All C(H,H) groups, All C(H,H,H,H) groups
 At 1.5 times of:
  All C(H,H,H) groups
2. Restrained distances
 N4-C25 = N4-C29 = N4-C33 = N4-C37 = N4A-C25A = N4A-C29A = N4A-C33A = N4A-C37A
 = C25-C26 = C26-C27 = C27-C28 = C29-C30 = C30-C31 = C31-C32 = C33-C34 = C34-
 C35 = C35-C36 = C37-C38 = C38-C39 = C39-C40 = C25A-C26A = C26A-C27A = C27A-
 C28A = C29A-C30A = C30A-C31A = C31A-C32A = C33A-C34A = C34A-C35A = C35A-C36A =
 C37A-C38A = C38A-C39A = C39A-C40A
 1.52 with sigma of 0.02
 O13-C3 \\sim O13-C3A \\sim O25-C7 \\sim O25-C7A
 with sigma of 0.02
 C25-C29 \\sim C25-C33 \\sim C25-C37 \\sim C29-C33 \\sim C29-C37 \\sim C33-C37
\\sim C25A-C29A \\sim C25A-
 C33A \\sim C25A-C37A \\sim C29A-C33A \\sim C29A-C37A \\sim C33A-C37A
 with sigma of 0.04
3. Uiso/Uaniso restraints and constraints
All non-hydrogen atoms have similar U: within 1.2A with sigma of 0.02 and sigma
for terminal atoms of 0.04 within 1.2A
All non-hydrogen atoms have similar U: within 0.4A with sigma of 0.002 and
sigma for terminal atoms of 0.004 within 0.4A
Uanis(C34) \\sim Ueq, Uanis(C31A) \\sim Ueq, Uanis(C32A) \\sim Ueq: with sigma
of 0.01 and sigma for terminal atoms of 0.02
Uanis(C43) \\sim Ueq: with sigma of 0.01 and sigma for terminal atoms of 0.02
4. Rigid body (RIGU) restrains
 N4, C25, C26, C27, C28, C29, C30, C31, C32, N4A, C37A, C38A, C39A, C40A, C33,
 C34, C35, C36, C37, C38, C39, C40, C25A, C26A, C27A, C28A, C29A, C30A, C31A,
 C32A, C33A, C34A, C35A, C36A
 with sigma for 1-2 distances of 0.004 and sigma for 1-3 distances of 0.004
 C43, C44, O37, C45, C46
 with sigma for 1-2 distances of 0.004 and sigma for 1-3 distances of 0.004
5. Same fragment restrains
{C13, C14A, C15A, C16A} sigma for 1-2: 0.02, 1-3: 0.04
as in
{C13, C14, C15, C16}
{N4, C29, C30, C31, C32} sigma for 1-2: 0.02, 1-3: 0.04
{N4, C33, C34, C35, C36} sigma for 1-2: 0.02, 1-3: 0.04
{N4A, C37A, C38A, C39A, C40A} sigma for 1-2: 0.02, 1-3: 0.04
{N4, C37, C38, C39, C40} sigma for 1-2: 0.02, 1-3: 0.04
{N4A, C29A, C30A, C31A, C32A} sigma for 1-2: 0.02, 1-3: 0.04
{N4A, C33A, C34A, C35A, C36A} sigma for 1-2: 0.02, 1-3: 0.04
{N4A, C25A, C26A, C27A, C28A} sigma for 1-2: 0.02, 1-3: 0.04
as in
{N4, C25, C26, C27, C28}
{C22, C23A, C24A} sigma for 1-2: 0.02, 1-3: 0.04
as in
{C22, C23, C24}
{C46, C45, O37, C44, C43} sigma for 1-2: 0.02, 1-3: 0.04
as in
{C43, C44, O37, C45, C46}
6. Others
 Sof(H13C)=Sof(H13D)=Sof(C14A)=Sof(H14C)=Sof(H14D)=Sof(C15A)=Sof(H15C)=
 Sof(H15D)=Sof(C16A)=Sof(H16D)=Sof(H16E)=Sof(H16F)=1-FVAR(1)
 Sof(H13A)=Sof(H13B)=Sof(C14)=Sof(H14A)=Sof(H14B)=Sof(C15)=Sof(H15A)=Sof(H15B)=
 Sof(C16)=Sof(H16A)=Sof(H16B)=Sof(H16C)=FVAR(1)
 Sof(H22C)=Sof(H22D)=Sof(C23A)=Sof(H23C)=Sof(H23D)=Sof(C24A)=Sof(H24D)=
 Sof(H24E)=Sof(H24F)=1-FVAR(2)
 Sof(H22A)=Sof(H22B)=Sof(C23)=Sof(H23A)=Sof(H23B)=Sof(C24)=Sof(H24A)=Sof(H24B)=
 Sof(H24C)=FVAR(2)
 Sof(N4A)=Sof(C37A)=Sof(H37C)=Sof(H37D)=Sof(C38A)=Sof(H38C)=Sof(H38D)=
 Sof(C39A)=Sof(H39C)=Sof(H39D)=Sof(C40A)=Sof(H40D)=Sof(H40E)=Sof(H40F)=
 Sof(C25A)=Sof(H25C)=Sof(H25D)=Sof(C26A)=Sof(H26C)=Sof(H26D)=Sof(C27A)=
 Sof(H27C)=Sof(H27D)=Sof(C28A)=Sof(H28D)=Sof(H28E)=Sof(H28F)=Sof(C29A)=
 Sof(H29C)=Sof(H29D)=Sof(C30A)=Sof(H30C)=Sof(H30D)=Sof(C31A)=Sof(H31C)=
 Sof(H31D)=Sof(C32A)=Sof(H32D)=Sof(H32E)=Sof(H32F)=Sof(C33A)=Sof(H33C)=
 Sof(H33D)=Sof(C34A)=Sof(H34C)=Sof(H34D)=Sof(C35A)=Sof(H35C)=Sof(H35D)=
 Sof(C36A)=Sof(H36D)=Sof(H36E)=Sof(H36F)=1-FVAR(3)
 Sof(N4)=Sof(C25)=Sof(H25A)=Sof(H25B)=Sof(C26)=Sof(H26A)=Sof(H26B)=Sof(C27)=
 Sof(H27A)=Sof(H27B)=Sof(C28)=Sof(H28A)=Sof(H28B)=Sof(H28C)=Sof(C29)=Sof(H29A)=
 Sof(H29B)=Sof(C30)=Sof(H30A)=Sof(H30B)=Sof(C31)=Sof(H31A)=Sof(H31B)=Sof(C32)=
 Sof(H32A)=Sof(H32B)=Sof(H32C)=Sof(C33)=Sof(H33A)=Sof(H33B)=Sof(C34)=Sof(H34A)=
 Sof(H34B)=Sof(C35)=Sof(H35A)=Sof(H35B)=Sof(C36)=Sof(H36A)=Sof(H36B)=Sof(H36C)=
 Sof(C37)=Sof(H37A)=Sof(H37B)=Sof(C38)=Sof(H38A)=Sof(H38B)=Sof(C39)=Sof(H39A)=
 Sof(H39B)=Sof(C40)=Sof(H40A)=Sof(H40B)=Sof(H40C)=FVAR(3)
 Sof(C3A)=Sof(H3AA)=Sof(H3AB)=Sof(H3AC)=1-FVAR(4)
 Sof(C3)=Sof(H3A)=Sof(H3B)=Sof(H3C)=FVAR(4)
 Sof(C7A)=Sof(H7AA)=Sof(H7AB)=Sof(H7AC)=1-FVAR(5)
 Sof(C7)=Sof(H7A)=Sof(H7B)=Sof(H7C)=FVAR(5)
 Fixed Sof: C43(0.5) H43A(0.5) H43B(0.5) H43C(0.5) C44(0.5) H44A(0.5)
 H44B(0.5) O37(0.5) C45(0.5) H45A(0.5) H45B(0.5) C46(0.5) H46A(0.5) H46B(0.5)
 H46C(0.5)
7.a Secondary CH2 refined with riding coordinates:
 C9(H9A,H9B), C10(H10A,H10B), C11(H11A,H11B), C13(H13A,H13B), C13(H13C,H13D),
 C14(H14A,H14B), C15(H15A,H15B), C14A(H14C,H14D), C15A(H15C,H15D), C17(H17A,
 H17B), C18(H18A,H18B), C19(H19A,H19B), C21(H21A,H21B), C22(H22A,H22B),
 C22(H22C,H22D), C23(H23A,H23B), C23A(H23C,H23D), C25(H25A,H25B), C26(H26A,
 H26B), C27(H27A,H27B), C29(H29A,H29B), C30(H30A,H30B), C31(H31A,H31B),
 C37A(H37C,H37D), C38A(H38C,H38D), C39A(H39C,H39D), C33(H33A,H33B), C34(H34A,
 H34B), C35(H35A,H35B), C37(H37A,H37B), C38(H38A,H38B), C39(H39A,H39B),
 C25A(H25C,H25D), C26A(H26C,H26D), C27A(H27C,H27D), C29A(H29C,H29D), C30A(H30C,
 H30D), C31A(H31C,H31D), C33A(H33C,H33D), C34A(H34C,H34D), C35A(H35C,H35D),
 C44(H44A,H44B), C45(H45A,H45B)
7.b Me refined with riding coordinates:
 C28(H28A,H28B,H28C), C32(H32A,H32B,H32C), C40A(H40D,H40E,H40F), C36(H36A,H36B,
 H36C), C40(H40A,H40B,H40C), C28A(H28D,H28E,H28F), C32A(H32D,H32E,H32F),
 C36A(H36D,H36E,H36F), C43(H43A,H43B,H43C)
7.c Idealised Me refined as rotating group:
 C1(H1A,H1B,H1C), C2(H2A,H2B,H2C), C3(H3A,H3B,H3C), C4(H4A,H4B,H4C), C5(H5A,
 H5B,H5C), C6(H6A,H6B,H6C), C7(H7A,H7B,H7C), C8(H8A,H8B,H8C), C12(H12A,H12B,
 H12C), C16(H16A,H16B,H16C), C16A(H16D,H16E,H16F), C20(H20A,H20B,H20C),
 C24(H24A,H24B,H24C), C24A(H24D,H24E,H24F), C42(H42A,H42B,H42C), C46(H46A,H46B,
 H46C), C3A(H3AA,H3AB,H3AC), C7A(H7AA,H7AB,H7AC)
;
_olex2_submission_original_sample_id matng01
_olex2_submission_special_instructions 'No special instructions were received'
_oxdiff_exptl_absorpt_empirical_details
;
Empirical correction (ABSPACK) includes:
- Absorption correction using spherical harmonics
- Frame scaling
;
_oxdiff_exptl_absorpt_empirical_full_max 4.840
_oxdiff_exptl_absorpt_empirical_full_min 0.627

loop_
_space_group_symop_operation_xyz
'x, y, z'
'-x, y+1/2, -z+1/2'
'-x, -y, -z'
'x, -y-1/2, z-1/2'

loop_
_atom_site_label
_atom_site_type_symbol
_atom_site_fract_x
_atom_site_fract_y
_atom_site_fract_z
_atom_site_U_iso_or_equiv
_atom_site_adp_type
_atom_site_occupancy
_atom_site_site_symmetry_order
_atom_site_calc_flag
_atom_site_refinement_flags_posn
_atom_site_refinement_flags_adp
_atom_site_refinement_flags_occupancy
_atom_site_disorder_assembly
_atom_site_disorder_group
Ce1 Ce 0.75147(2) 0.38859(2) 0.77797(2) 0.02740(8) Uani 1 1 d . . . . .
Mo1 Mo 0.50814(2) 0.38076(4) 0.83501(2) 0.03809(12) Uani 1 1 d . . . . .
Mo2 Mo 0.58658(2) 0.37458(4) 0.71671(2) 0.03330(11) Uani 1 1 d . . . . .
Mo3 Mo 0.61342(2) 0.53643(3) 0.80269(2) 0.03250(11) Uani 1 1 d . . . . .
Mo4 Mo 0.64869(2) 0.39474(3) 0.90061(2) 0.03203(11) Uani 1 1 d . . . . .
Mo5 Mo 0.62163(2) 0.23226(3) 0.81387(2) 0.03330(11) Uani 1 1 d . . . . .
Mo6 Mo 0.99281(2) 0.40669(5) 0.72098(3) 0.04819(15) Uani 1 1 d . . . . .
Mo7 Mo 0.90998(2) 0.29500(4) 0.81424(2) 0.03682(12) Uani 1 1 d . . . . .
Mo8 Mo 0.86585(2) 0.28511(4) 0.68424(2) 0.03538(11) Uani 1 1 d . . . . .
Mo9 Mo 0.85695(3) 0.50068(4) 0.67921(3) 0.04357(13) Uani 1 1 d . . . . .
Mo10 Mo 0.90131(2) 0.51046(4) 0.80966(3) 0.04386(13) Uani 1 1 d . . . . .
O1 O 0.3769(2) 0.3864(4) 0.8634(3) 0.0607(15) Uani 1 1 d . U . . .
O2 O 0.5567(2) 0.3670(4) 0.6506(2) 0.0486(12) Uani 1 1 d . . . . .
O3 O 0.6038(2) 0.6475(3) 0.8019(2) 0.0440(11) Uani 1 1 d . . . . .
O4 O 0.6637(2) 0.4022(3) 0.97021(19) 0.0457(11) Uani 1 1 d . . . . .
O5 O 0.6180(2) 0.1208(3) 0.8190(2) 0.0498(12) Uani 1 1 d . . . . .
O6 O 1.1213(2) 0.4110(5) 0.6844(3) 0.0697(18) Uani 1 1 d . . . . .
O7 O 0.9365(2) 0.2206(4) 0.8615(2) 0.0565(14) Uani 1 1 d . . . . .
O8 O 0.8601(2) 0.2035(4) 0.6360(2) 0.0504(12) Uani 1 1 d . . . . .
O9 O 0.8452(3) 0.5770(4) 0.6284(3) 0.0663(17) Uani 1 1 d . . . . .
O10 O 0.9207(3) 0.5941(4) 0.8538(3) 0.0658(16) Uani 1 1 d . . . . .
O11 O 0.49494(18) 0.3729(3) 0.75245(19) 0.0405(10) Uani 1 1 d . . . . .
O12 O 0.51877(19) 0.5130(3) 0.82717(19) 0.0407(10) Uani 1 1 d . . . . .
O13 O 0.5487(2) 0.3909(3) 0.91148(19) 0.0400(10) Uani 1 1 d D . . . .
O14 O 0.52525(19) 0.2493(3) 0.8353(2) 0.0403(10) Uani 1 1 d . . . . .
O15 O 0.57888(18) 0.4995(3) 0.73225(18) 0.0364(10) Uani 1 1 d . . . . .
O16 O 0.6295(2) 0.5144(3) 0.88110(18) 0.0354(9) Uani 1 1 d . . . . .
O17 O 0.63403(19) 0.2701(3) 0.88954(18) 0.0360(9) Uani 1 1 d . . . . .
O18 O 0.58550(19) 0.2533(3) 0.74104(19) 0.0392(10) Uani 1 1 d . . . . .
O19 O 0.66730(18) 0.3791(3) 0.71199(17) 0.0328(9) Uani 1 1 d . . . . .
O20 O 0.69083(18) 0.5173(3) 0.78685(18) 0.0326(9) Uani 1 1 d . . . . .
O21 O 0.72082(18) 0.3946(3) 0.86985(17) 0.0314(9) Uani 1 1 d . . . . .
O22 O 0.69756(18) 0.2573(3) 0.79526(18) 0.0328(9) Uani 1 1 d . . . . .
O23 O 1.0011(2) 0.3135(4) 0.7808(2) 0.0530(13) Uani 1 1 d . . . . .
O24 O 0.96291(19) 0.3078(4) 0.6701(2) 0.0452(11) Uani 1 1 d . . . . .
O25 O 0.9558(2) 0.4939(4) 0.6659(2) 0.0547(14) Uani 1 1 d D . . . .
O26 O 0.9951(2) 0.5005(4) 0.7792(2) 0.0560(14) Uani 1 1 d . . . . .
O27 O 0.89996(19) 0.2248(3) 0.7474(2) 0.0390(10) Uani 1 1 d . . . . .
O28 O 0.8580(2) 0.3914(3) 0.6395(2) 0.0441(11) Uani 1 1 d . . . . .
O29 O 0.8876(2) 0.5710(3) 0.7410(2) 0.0524(13) Uani 1 1 d . . . . .
O30 O 0.9296(2) 0.4061(4) 0.8486(2) 0.0463(11) Uani 1 1 d . . . . .
O31 O 0.82947(18) 0.3050(3) 0.82225(18) 0.0339(9) Uani 1 1 d . . . . .
O32 O 0.79168(18) 0.2974(3) 0.71115(18) 0.0349(9) Uani 1 1 d . . . . .
O33 O 0.7846(2) 0.4800(3) 0.70728(19) 0.0394(10) Uani 1 1 d . . . . .
O34 O 0.82256(19) 0.4889(3) 0.81880(19) 0.0368(9) Uani 1 1 d . . . . .
O35 O 0.60082(17) 0.3842(3) 0.81242(17) 0.0302(8) Uani 1 1 d . . . . .
O36 O 0.90002(18) 0.3997(3) 0.74259(19) 0.0341(9) Uani 1 1 d . . . . .
N1 N 0.4299(3) 0.3826(4) 0.8524(3) 0.0473(14) Uani 1 1 d . U . . .
N2 N 1.0693(3) 0.4098(5) 0.7005(3) 0.0573(17) Uani 1 1 d . . . . .
N3 N 0.3118(2) 0.6367(3) 0.4638(2) 0.0344(11) Uani 1 1 d . . . . .
C1 C 0.4391(3) 0.3823(7) 0.7190(3) 0.064(3) Uani 1 1 d . . . . .
H1A H 0.404037 0.382830 0.742914 0.096 Uiso 1 1 calc R U . . .
H1B H 0.434920 0.332270 0.692961 0.096 Uiso 1 1 calc R U . . .
H1C H 0.440093 0.438184 0.698098 0.096 Uiso 1 1 calc R U . . .
C2 C 0.4705(4) 0.5752(6) 0.8158(5) 0.080(3) Uani 1 1 d . . . . .
H2A H 0.465666 0.585271 0.775638 0.120 Uiso 1 1 calc R U . . .
H2B H 0.480496 0.631535 0.834588 0.120 Uiso 1 1 calc R U . . .
H2C H 0.432037 0.551584 0.829301 0.120 Uiso 1 1 calc R U . . .
C3 C 0.5245(5) 0.4417(9) 0.9548(4) 0.062(4) Uani 0.740(19) 1 d D . P A 1
H3A H 0.532947 0.504856 0.948690 0.093 Uiso 0.740(19) 1 calc R U P A 1
H3B H 0.543904 0.422983 0.990461 0.093 Uiso 0.740(19) 1 calc R U P A 1
H3C H 0.480029 0.432275 0.955150 0.093 Uiso 0.740(19) 1 calc R U P A 1
C4 C 0.4798(3) 0.1855(6) 0.8165(4) 0.055(2) Uani 1 1 d . . . . .
H4A H 0.440784 0.198699 0.833326 0.082 Uiso 1 1 calc R U . . .
H4B H 0.493478 0.125632 0.827339 0.082 Uiso 1 1 calc R U . . .
H4C H 0.474061 0.188753 0.775948 0.082 Uiso 1 1 calc R U . . .
C5 C 1.0405(4) 0.2348(7) 0.7749(4) 0.074(3) Uani 1 1 d . . . . .
H5A H 1.017716 0.189070 0.753388 0.110 Uiso 1 1 calc R U . . .
H5B H 1.052688 0.211343 0.811706 0.110 Uiso 1 1 calc R U . . .
H5C H 1.077250 0.251603 0.755492 0.110 Uiso 1 1 calc R U . . .
C6 C 0.9899(4) 0.2757(6) 0.6203(4) 0.067(2) Uani 1 1 d . . . . .
H6A H 0.982321 0.318932 0.590274 0.100 Uiso 1 1 calc R U . . .
H6B H 0.971268 0.218544 0.609513 0.100 Uiso 1 1 calc R U . . .
H6C H 1.034238 0.268059 0.627352 0.100 Uiso 1 1 calc R U . . .
C7 C 0.9781(6) 0.5290(8) 0.6159(5) 0.050(4) Uani 0.72(3) 1 d D U P B 1
H7A H 1.022705 0.537234 0.620374 0.076 Uiso 0.72(3) 1 calc R U P B 1
H7B H 0.958338 0.586336 0.607680 0.076 Uiso 0.72(3) 1 calc R U P B 1
H7C H 0.968616 0.487451 0.585350 0.076 Uiso 0.72(3) 1 calc R U P B 1
C8 C 1.0476(4) 0.5334(6) 0.8107(5) 0.068(3) Uani 1 1 d . . . . .
H8A H 1.052608 0.500285 0.845666 0.103 Uiso 1 1 calc R U . . .
H8B H 1.041848 0.596664 0.818692 0.103 Uiso 1 1 calc R U . . .
H8C H 1.084339 0.525687 0.789337 0.103 Uiso 1 1 calc R U . . .
C9 C 0.3323(3) 0.7279(4) 0.4441(3) 0.0353(13) Uani 1 1 d . . . . .
H9A H 0.334065 0.768767 0.476319 0.042 Uiso 1 1 calc R U . . .
H9B H 0.374619 0.722316 0.431214 0.042 Uiso 1 1 calc R U . . .
C10 C 0.2927(3) 0.7699(4) 0.3982(3) 0.0360(13) Uani 1 1 d . . . . .
H10A H 0.251623 0.783921 0.411771 0.043 Uiso 1 1 calc R U . . .
H10B H 0.287236 0.728112 0.366594 0.043 Uiso 1 1 calc R U . . .
C11 C 0.3236(3) 0.8551(5) 0.3793(3) 0.0459(16) Uani 1 1 d . . . . .
H11A H 0.365608 0.840687 0.368086 0.055 Uiso 1 1 calc R U . . .
H11B H 0.327494 0.897048 0.410941 0.055 Uiso 1 1 calc R U . . .
C12 C 0.2882(4) 0.9002(5) 0.3308(3) 0.0494(17) Uani 1 1 d . . . . .
H12A H 0.246022 0.912268 0.341118 0.074 Uiso 1 1 calc R U . . .
H12B H 0.287313 0.860932 0.298329 0.074 Uiso 1 1 calc R U . . .
H12C H 0.308422 0.956239 0.321932 0.074 Uiso 1 1 calc R U . . .
C13 C 0.3534(3) 0.6112(5) 0.5142(3) 0.0439(16) Uani 1 1 d D . . . .
H13A H 0.351820 0.658879 0.542445 0.053 Uiso 0.676(17) 1 calc R U P C 1
H13B H 0.337585 0.555973 0.530717 0.053 Uiso 0.676(17) 1 calc R U P C 1
H13C H 0.344286 0.652855 0.544540 0.053 Uiso 0.324(17) 1 calc R U P C 2
H13D H 0.340624 0.551291 0.526187 0.053 Uiso 0.324(17) 1 calc R U P C 2
C14 C 0.4194(5) 0.597(2) 0.4998(6) 0.053(5) Uani 0.676(17) 1 d D U P C 1
H14A H 0.433617 0.648769 0.478643 0.064 Uiso 0.676(17) 1 calc R U P C 1
H14B H 0.422010 0.543616 0.475903 0.064 Uiso 0.676(17) 1 calc R U P C 1
C15 C 0.4620(6) 0.5843(10) 0.5526(6) 0.043(4) Uani 0.676(17) 1 d D U P C 1
H15A H 0.505358 0.584173 0.541983 0.052 Uiso 0.676(17) 1 calc R U P C 1
H15B H 0.456554 0.635097 0.577993 0.052 Uiso 0.676(17) 1 calc R U P C 1
C16 C 0.4490(6) 0.4993(9) 0.5825(5) 0.060(4) Uani 0.676(17) 1 d D U P C 1
H16A H 0.454456 0.448795 0.557485 0.090 Uiso 0.676(17) 1 calc R U P C 1
H16B H 0.406616 0.500113 0.594302 0.090 Uiso 0.676(17) 1 calc R U P C 1
H16C H 0.477410 0.493575 0.615084 0.090 Uiso 0.676(17) 1 calc R U P C 1
C14A C 0.4218(8) 0.609(5) 0.5101(17) 0.053(5) Uani 0.324(17) 1 d D U P C 2
H14C H 0.438371 0.670616 0.508663 0.064 Uiso 0.324(17) 1 calc R U P C 2
H14D H 0.433008 0.577196 0.476227 0.064 Uiso 0.324(17) 1 calc R U P C 2
C15A C 0.4482(10) 0.560(2) 0.5634(13) 0.045(7) Uani 0.324(17) 1 d D U P C 2
H15C H 0.429875 0.583870 0.597092 0.053 Uiso 0.324(17) 1 calc R U P C 2
H15D H 0.439752 0.495408 0.560890 0.053 Uiso 0.324(17) 1 calc R U P C 2
C16A C 0.5162(9) 0.5779(17) 0.5647(10) 0.050(6) Uani 0.324(17) 1 d D . P C 2
H16D H 0.523437 0.642178 0.566317 0.075 Uiso 0.324(17) 1 calc R U P C 2
H16E H 0.533358 0.553604 0.531029 0.075 Uiso 0.324(17) 1 calc R U P C 2
H16F H 0.536037 0.549434 0.597448 0.075 Uiso 0.324(17) 1 calc R U P C 2
C17 C 0.3182(3) 0.5706(4) 0.4168(3) 0.0350(13) Uani 1 1 d . . . . .
H17A H 0.360198 0.576095 0.403390 0.042 Uiso 1 1 calc R U . . .
H17B H 0.289125 0.588088 0.385836 0.042 Uiso 1 1 calc R U . . .
C18 C 0.3069(3) 0.4732(4) 0.4301(3) 0.0410(15) Uani 1 1 d . . . . .
H18A H 0.263258 0.464303 0.438255 0.049 Uiso 1 1 calc R U . . .
H18B H 0.332652 0.455434 0.463229 0.049 Uiso 1 1 calc R U . . .
C19 C 0.3229(3) 0.4159(4) 0.3804(3) 0.0436(16) Uani 1 1 d . . . . .
H19A H 0.297814 0.435611 0.347232 0.052 Uiso 1 1 calc R U . . .
H19B H 0.366659 0.425238 0.372706 0.052 Uiso 1 1 calc R U . . .
C20 C 0.3122(5) 0.3193(5) 0.3892(4) 0.065(2) Uani 1 1 d . . . . .
H20A H 0.268564 0.309028 0.394995 0.098 Uiso 1 1 calc R U . . .
H20B H 0.336858 0.299166 0.421983 0.098 Uiso 1 1 calc R U . . .
H20C H 0.324197 0.285942 0.356530 0.098 Uiso 1 1 calc R U . . .
C21 C 0.2454(3) 0.6374(4) 0.4797(3) 0.0392(14) Uani 1 1 d . . . . .
H21A H 0.235438 0.577989 0.494505 0.047 Uiso 1 1 calc R U . . .
H21B H 0.218922 0.647000 0.445694 0.047 Uiso 1 1 calc R U . . .
C22 C 0.2292(4) 0.7070(5) 0.5224(3) 0.0459(16) Uani 1 1 d D . . . .
H22A H 0.260659 0.706579 0.553481 0.055 Uiso 0.659(18) 1 calc R U P D 1
H22B H 0.229379 0.766697 0.505038 0.055 Uiso 0.659(18) 1 calc R U P D 1
H22C H 0.250233 0.763771 0.514829 0.055 Uiso 0.341(18) 1 calc R U P D 2
H22D H 0.242687 0.686807 0.560161 0.055 Uiso 0.341(18) 1 calc R U P D 2
C23 C 0.1664(5) 0.6897(10) 0.5450(5) 0.055(4) Uani 0.659(18) 1 d D U P D 1
H23A H 0.158412 0.733765 0.574260 0.066 Uiso 0.659(18) 1 calc R U P D 1
H23B H 0.165836 0.629682 0.561887 0.066 Uiso 0.659(18) 1 calc R U P D 1
C24 C 0.1157(6) 0.6959(12) 0.4986(5) 0.064(4) Uani 0.659(18) 1 d D U P D 1
H24A H 0.121636 0.749931 0.476770 0.095 Uiso 0.659(18) 1 calc R U P D 1
H24B H 0.075486 0.698181 0.515076 0.095 Uiso 0.659(18) 1 calc R U P D 1
H24C H 0.117622 0.643674 0.474481 0.095 Uiso 0.659(18) 1 calc R U P D 1
C23A C 0.1576(8) 0.7211(15) 0.5188(11) 0.056(6) Uani 0.341(18) 1 d D U P D 2
H23C H 0.147431 0.763172 0.548555 0.067 Uiso 0.341(18) 1 calc R U P D 2
H23D H 0.146694 0.750603 0.482920 0.067 Uiso 0.341(18) 1 calc R U P D 2
C24A C 0.1164(10) 0.6402(18) 0.5233(13) 0.064(8) Uani 0.341(18) 1 d D U P D 2
H24D H 0.116458 0.605930 0.488724 0.096 Uiso 0.341(18) 1 calc R U P D 2
H24E H 0.074434 0.659520 0.529864 0.096 Uiso 0.341(18) 1 calc R U P D 2
H24F H 0.131781 0.602798 0.554324 0.096 Uiso 0.341(18) 1 calc R U P D 2
N4 N 0.7725(5) 0.7035(8) 0.9293(5) 0.045(3) Uani 0.475(7) 1 d D U P E 1
C25 C 0.7734(10) 0.6196(10) 0.9639(8) 0.079(4) Uani 0.475(7) 1 d D U P E 1
H25A H 0.778120 0.638121 1.003336 0.095 Uiso 0.475(7) 1 calc R U P E 1
H25B H 0.732285 0.591961 0.958752 0.095 Uiso 0.475(7) 1 calc R U P E 1
C26 C 0.8190(10) 0.5491(13) 0.9557(9) 0.089(5) Uani 0.475(7) 1 d D U P E 1
H26A H 0.860488 0.575954 0.959893 0.106 Uiso 0.475(7) 1 calc R U P E 1
H26B H 0.813442 0.527496 0.917011 0.106 Uiso 0.475(7) 1 calc R U P E 1
C27 C 0.8174(14) 0.4698(13) 0.9939(11) 0.089(6) Uani 0.475(7) 1 d D U P E 1
H27A H 0.850189 0.427722 0.984277 0.107 Uiso 0.475(7) 1 calc R U P E 1
H27B H 0.777466 0.439006 0.987564 0.107 Uiso 0.475(7) 1 calc R U P E 1
C28 C 0.826(2) 0.494(2) 1.0549(10) 0.132(10) Uani 0.475(7) 1 d D U P E 1
H28A H 0.824402 0.439639 1.077415 0.197 Uiso 0.475(7) 1 calc R U P E 1
H28B H 0.865801 0.523013 1.061713 0.197 Uiso 0.475(7) 1 calc R U P E 1
H28C H 0.793018 0.534306 1.065003 0.197 Uiso 0.475(7) 1 calc R U P E 1
C29 C 0.8332(6) 0.7494(11) 0.9425(8) 0.066(5) Uani 0.475(7) 1 d D U P E 1
H29A H 0.847622 0.734334 0.980936 0.079 Uiso 0.475(7) 1 calc R U P E 1
H29B H 0.863999 0.726507 0.917171 0.079 Uiso 0.475(7) 1 calc R U P E 1
C30 C 0.8296(13) 0.8471(12) 0.9369(12) 0.113(8) Uani 0.475(7) 1 d D U P E 1
H30A H 0.785851 0.863574 0.929999 0.135 Uiso 0.475(7) 1 calc R U P E 1
H30B H 0.851563 0.864587 0.903659 0.135 Uiso 0.475(7) 1 calc R U P E 1
C31 C 0.8550(11) 0.9010(18) 0.9853(13) 0.115(8) Uani 0.475(7) 1 d D U P E 1
H31A H 0.840124 0.875925 1.020102 0.138 Uiso 0.475(7) 1 calc R U P E 1
H31B H 0.839644 0.962830 0.981691 0.138 Uiso 0.475(7) 1 calc R U P E 1
C32 C 0.9246(11) 0.902(2) 0.9885(16) 0.114(9) Uani 0.475(7) 1 d D U P E 1
H32A H 0.939262 0.937692 1.020507 0.171 Uiso 0.475(7) 1 calc R U P E 1
H32B H 0.939958 0.840960 0.992808 0.171 Uiso 0.475(7) 1 calc R U P E 1
H32C H 0.939479 0.927837 0.954410 0.171 Uiso 0.475(7) 1 calc R U P E 1
N4A N 0.7527(6) 0.7138(7) 0.9164(4) 0.062(3) Uani 0.525(7) 1 d D U P E 2
C37A C 0.7484(10) 0.7483(11) 0.8580(5) 0.079(4) Uani 0.525(7) 1 d D U P E 2
H37C H 0.704744 0.742080 0.845205 0.095 Uiso 0.525(7) 1 calc R U P E 2
H37D H 0.756538 0.813002 0.860809 0.095 Uiso 0.525(7) 1 calc R U P E 2
C38A C 0.7837(10) 0.7168(13) 0.8130(6) 0.085(5) Uani 0.525(7) 1 d D U P E 2
H38C H 0.785056 0.651061 0.815062 0.103 Uiso 0.525(7) 1 calc R U P E 2
H38D H 0.826362 0.738478 0.819408 0.103 Uiso 0.525(7) 1 calc R U P E 2
C39A C 0.763(2) 0.7419(19) 0.7547(6) 0.071(3) Uani 0.525(7) 1 d D U P E 2
H39C H 0.726487 0.704633 0.743635 0.085 Uiso 0.525(7) 1 calc R U P E 2
H39D H 0.795670 0.726503 0.729705 0.085 Uiso 0.525(7) 1 calc R U P E 2
C40A C 0.745(3) 0.838(2) 0.7446(11) 0.085(8) Uani 0.525(7) 1 d D U P E 2
H40D H 0.732308 0.846024 0.705365 0.127 Uiso 0.525(7) 1 calc R U P E 2
H40E H 0.711355 0.853950 0.767867 0.127 Uiso 0.525(7) 1 calc R U P E 2
H40F H 0.780792 0.875900 0.753886 0.127 Uiso 0.525(7) 1 calc R U P E 2
C33 C 0.7216(6) 0.7577(11) 0.9523(8) 0.069(5) Uani 0.475(7) 1 d D . P E 1
H33A H 0.729954 0.764885 0.992773 0.083 Uiso 0.475(7) 1 calc R U P E 1
H33B H 0.721964 0.817668 0.935311 0.083 Uiso 0.475(7) 1 calc R U P E 1
C34 C 0.6591(6) 0.7182(13) 0.9424(10) 0.076(5) Uani 0.475(7) 1 d D U P E 1
H34A H 0.650625 0.676309 0.972747 0.092 Uiso 0.475(7) 1 calc R U P E 1
H34B H 0.657314 0.684548 0.906996 0.092 Uiso 0.475(7) 1 calc R U P E 1
C35 C 0.6116(7) 0.7903(13) 0.9398(10) 0.080(5) Uani 0.475(7) 1 d D . P E 1
H35A H 0.612629 0.821178 0.903578 0.095 Uiso 0.475(7) 1 calc R U P E 1
H35B H 0.621488 0.834372 0.969416 0.095 Uiso 0.475(7) 1 calc R U P E 1
C36 C 0.5479(9) 0.754(2) 0.947(2) 0.144(12) Uani 0.475(7) 1 d D U P E 1
H36A H 0.518046 0.802527 0.944912 0.216 Uiso 0.475(7) 1 calc R U P E 1
H36B H 0.537705 0.710816 0.917122 0.216 Uiso 0.475(7) 1 calc R U P E 1
H36C H 0.546558 0.724002 0.982917 0.216 Uiso 0.475(7) 1 calc R U P E 1
C37 C 0.7680(9) 0.6850(10) 0.8685(5) 0.065(4) Uani 0.475(7) 1 d D U P E 1
H37A H 0.806946 0.656489 0.858725 0.078 Uiso 0.475(7) 1 calc R U P E 1
H37B H 0.734997 0.640345 0.861739 0.078 Uiso 0.475(7) 1 calc R U P E 1
C38 C 0.7558(11) 0.7591(11) 0.8288(6) 0.065(4) Uani 0.475(7) 1 d D U P E 1
H38A H 0.783530 0.808925 0.839934 0.078 Uiso 0.475(7) 1 calc R U P E 1
H38B H 0.713197 0.779914 0.833132 0.078 Uiso 0.475(7) 1 calc R U P E 1
C39 C 0.763(3) 0.741(2) 0.7682(7) 0.071(3) Uani 0.475(7) 1 d D U P E 1
H39A H 0.733948 0.693491 0.756476 0.085 Uiso 0.475(7) 1 calc R U P E 1
H39B H 0.805171 0.717490 0.763985 0.085 Uiso 0.475(7) 1 calc R U P E 1
C40 C 0.754(3) 0.818(2) 0.7287(11) 0.087(10) Uani 0.475(7) 1 d D U P E 1
H40A H 0.759749 0.798194 0.690697 0.130 Uiso 0.475(7) 1 calc R U P E 1
H40B H 0.711829 0.841265 0.731142 0.130 Uiso 0.475(7) 1 calc R U P E 1
H40C H 0.783326 0.865356 0.738680 0.130 Uiso 0.475(7) 1 calc R U P E 1
C25A C 0.7786(9) 0.6220(8) 0.9201(5) 0.064(4) Uani 0.525(7) 1 d D U P E 2
H25C H 0.821687 0.624920 0.908842 0.077 Uiso 0.525(7) 1 calc R U P E 2
H25D H 0.755617 0.584834 0.892263 0.077 Uiso 0.525(7) 1 calc R U P E 2
C26A C 0.7786(8) 0.5746(10) 0.9746(7) 0.066(4) Uani 0.525(7) 1 d D U P E 2
H26C H 0.735770 0.560173 0.983163 0.079 Uiso 0.525(7) 1 calc R U P E 2
H26D H 0.795815 0.614304 1.004220 0.079 Uiso 0.525(7) 1 calc R U P E 2
C27A C 0.8161(10) 0.4893(11) 0.9741(7) 0.061(4) Uani 0.525(7) 1 d D U P E 2
H27C H 0.795347 0.445499 0.948883 0.073 Uiso 0.525(7) 1 calc R U P E 2
H27D H 0.857189 0.501946 0.960046 0.073 Uiso 0.525(7) 1 calc R U P E 2
C28A C 0.8233(11) 0.4507(11) 1.0322(7) 0.068(5) Uani 0.525(7) 1 d D U P E 2
H28D H 0.847579 0.395870 1.031396 0.102 Uiso 0.525(7) 1 calc R U P E 2
H28E H 0.844420 0.493907 1.056991 0.102 Uiso 0.525(7) 1 calc R U P E 2
H28F H 0.782692 0.437563 1.045849 0.102 Uiso 0.525(7) 1 calc R U P E 2
C29A C 0.7798(6) 0.7852(8) 0.9527(6) 0.058(4) Uani 0.525(7) 1 d D . P E 2
H29C H 0.756965 0.840950 0.944322 0.070 Uiso 0.525(7) 1 calc R U P E 2
H29D H 0.772669 0.769398 0.991746 0.070 Uiso 0.525(7) 1 calc R U P E 2
C30A C 0.8462(8) 0.8039(16) 0.9486(10) 0.091(5) Uani 0.525(7) 1 d D U P E 2
H30C H 0.849976 0.839065 0.914267 0.109 Uiso 0.525(7) 1 calc R U P E 2
H30D H 0.866012 0.745787 0.942024 0.109 Uiso 0.525(7) 1 calc R U P E 2
C31A C 0.8859(14) 0.850(2) 0.9927(11) 0.146(8) Uani 0.525(7) 1 d D U P E 2
H31C H 0.920272 0.809692 1.004480 0.175 Uiso 0.525(7) 1 calc R U P E 2
H31D H 0.861302 0.860750 1.025417 0.175 Uiso 0.525(7) 1 calc R U P E 2
C32A C 0.9121(15) 0.9375(18) 0.9733(14) 0.124(9) Uani 0.525(7) 1 d D U P E 2
H32D H 0.937478 0.964248 1.003550 0.187 Uiso 0.525(7) 1 calc R U P E 2
H32E H 0.937325 0.926833 0.941386 0.187 Uiso 0.525(7) 1 calc R U P E 2
H32F H 0.878326 0.977917 0.962333 0.187 Uiso 0.525(7) 1 calc R U P E 2
C33A C 0.6849(7) 0.7025(15) 0.9239(8) 0.097(5) Uani 0.525(7) 1 d D U P E 2
H33C H 0.663320 0.750639 0.902793 0.117 Uiso 0.525(7) 1 calc R U P E 2
H33D H 0.672225 0.645691 0.905980 0.117 Uiso 0.525(7) 1 calc R U P E 2
C34A C 0.6615(11) 0.702(2) 0.9800(9) 0.135(7) Uani 0.525(7) 1 d D U P E 2
H34C H 0.686563 0.744228 1.003273 0.162 Uiso 0.525(7) 1 calc R U P E 2
H34D H 0.667924 0.642095 0.996034 0.162 Uiso 0.525(7) 1 calc R U P E 2
C35A C 0.5948(13) 0.727(5) 0.9844(15) 0.28(3) Uani 0.525(7) 1 d D . P E 2
H35C H 0.577993 0.688285 1.013406 0.331 Uiso 0.525(7) 1 calc R U P E 2
H35D H 0.593271 0.788566 0.998060 0.331 Uiso 0.525(7) 1 calc R U P E 2
C36A C 0.5518(14) 0.720(2) 0.9338(17) 0.160(13) Uani 0.525(7) 1 d D U P E 2
H36D H 0.510392 0.738252 0.943518 0.239 Uiso 0.525(7) 1 calc R U P E 2
H36E H 0.566097 0.759707 0.904793 0.239 Uiso 0.525(7) 1 calc R U P E 2
H36F H 0.550731 0.658850 0.920226 0.239 Uiso 0.525(7) 1 calc R U P E 2
N5 N 0.7365(6) 0.9874(6) 0.8960(4) 0.093(3) Uani 1 1 d . U . . .
C41 C 0.7573(5) 1.0269(5) 0.8608(4) 0.065(2) Uani 1 1 d . U . . .
C42 C 0.7819(5) 1.0764(6) 0.8167(4) 0.068(3) Uani 1 1 d . . . . .
H42A H 0.770065 1.047971 0.781161 0.102 Uiso 1 1 calc R U . . .
H42B H 0.826791 1.077994 0.821629 0.102 Uiso 1 1 calc R U . . .
H42C H 0.765677 1.137178 0.816987 0.102 Uiso 1 1 calc R U . . .
C43 C 0.9894(12) 0.5971(19) 0.9879(11) 0.115(8) Uani 0.5 1 d D U P F -1
H43A H 1.033653 0.596843 0.982391 0.173 Uiso 0.5 1 calc R U P F -1
H43B H 0.975161 0.536039 0.993291 0.173 Uiso 0.5 1 calc R U P F -1
H43C H 0.967589 0.622829 0.955104 0.173 Uiso 0.5 1 calc R U P F -1
C44 C 0.9775(7) 0.6485(13) 1.0350(7) 0.063(4) Uani 0.5 1 d D . P F -1
H44A H 1.001211 0.622655 1.067232 0.076 Uiso 0.5 1 calc R U P F -1
H44B H 0.993669 0.709098 1.029197 0.076 Uiso 0.5 1 calc R U P F -1
O37 O 0.9193(6) 0.6559(10) 1.0485(5) 0.077(4) Uani 0.5 1 d D . P F -1
C45 C 0.9131(9) 0.6925(14) 1.0967(7) 0.074(5) Uani 0.5 1 d D . P F -1
H45A H 0.927455 0.754904 1.095299 0.089 Uiso 0.5 1 calc R U P F -1
H45B H 0.939745 0.660815 1.124748 0.089 Uiso 0.5 1 calc R U P F -1
C46 C 0.8503(10) 0.691(2) 1.1143(9) 0.128(12) Uani 0.5 1 d D . P F -1
H46A H 0.848742 0.719630 1.150880 0.192 Uiso 0.5 1 calc R U P F -1
H46B H 0.835981 0.629791 1.116585 0.192 Uiso 0.5 1 calc R U P F -1
H46C H 0.823777 0.724183 1.087363 0.192 Uiso 0.5 1 calc R U P F -1
C3A C 0.5203(13) 0.360(2) 0.9593(10) 0.049(9) Uani 0.260(19) 1 d D . P A 2
H3AA H 0.479239 0.386306 0.960754 0.074 Uiso 0.260(19) 1 calc R U P A 2
H3AB H 0.545206 0.376994 0.992543 0.074 Uiso 0.260(19) 1 calc R U P A 2
H3AC H 0.516656 0.294958 0.957679 0.074 Uiso 0.260(19) 1 calc R U P A 2
C7A C 0.9989(11) 0.5582(18) 0.649(2) 0.055(10) Uani 0.28(3) 1 d D U P B 2
H7AA H 1.025353 0.576167 0.681174 0.082 Uiso 0.28(3) 1 calc R U P B 2
H7AB H 0.976865 0.610257 0.633803 0.082 Uiso 0.28(3) 1 calc R U P B 2
H7AC H 1.024112 0.532452 0.620591 0.082 Uiso 0.28(3) 1 calc R U P B 2

loop_
_atom_site_aniso_label
_atom_site_aniso_U_11
_atom_site_aniso_U_22
_atom_site_aniso_U_33
_atom_site_aniso_U_23
_atom_site_aniso_U_13
_atom_site_aniso_U_12
Ce1 0.01792(14) 0.02487(15) 0.03948(18) 0.00230(13) 0.00233(12) 0.00246(11)
Mo1 0.0212(2) 0.0503(3) 0.0433(3) 0.0040(2) 0.00752(19) 0.0037(2)
Mo2 0.0197(2) 0.0462(3) 0.0339(2) -0.0010(2) 0.00073(17) 0.00509(19)
Mo3 0.0282(2) 0.0312(2) 0.0386(3) 0.00448(19) 0.00743(19) 0.01037(18)
Mo4 0.0275(2) 0.0353(2) 0.0333(2) 0.00455(19) 0.00220(18) 0.00027(18)
Mo5 0.0227(2) 0.0290(2) 0.0483(3) 0.0023(2) 0.00277(19) -0.00272(17)
Mo6 0.0215(2) 0.0659(4) 0.0579(3) 0.0087(3) 0.0090(2) -0.0076(2)
Mo7 0.0194(2) 0.0456(3) 0.0458(3) 0.0130(2) 0.00439(19) 0.00740(19)
Mo8 0.0214(2) 0.0401(3) 0.0453(3) 0.0001(2) 0.00797(19) 0.00433(19)
Mo9 0.0358(3) 0.0406(3) 0.0550(3) 0.0193(2) 0.0095(2) 0.0027(2)
Mo10 0.0290(2) 0.0408(3) 0.0620(4) -0.0016(2) 0.0035(2) -0.0113(2)
O1 0.026(2) 0.073(4) 0.085(4) 0.010(3) 0.022(2) 0.009(2)
O2 0.028(2) 0.077(4) 0.041(3) -0.004(2) -0.0016(19) 0.004(2)
O3 0.048(3) 0.033(2) 0.052(3) 0.004(2) 0.014(2) 0.016(2)
O4 0.045(3) 0.055(3) 0.036(2) 0.005(2) 0.001(2) -0.004(2)
O5 0.039(3) 0.042(3) 0.069(3) 0.003(2) 0.004(2) -0.009(2)
O6 0.021(2) 0.096(5) 0.094(5) 0.008(4) 0.025(3) -0.011(3)
O7 0.035(2) 0.075(4) 0.061(3) 0.025(3) 0.014(2) 0.024(2)
O8 0.033(2) 0.058(3) 0.061(3) -0.013(3) 0.014(2) 0.006(2)
O9 0.063(4) 0.064(4) 0.074(4) 0.035(3) 0.019(3) 0.009(3)
O10 0.046(3) 0.063(4) 0.089(4) -0.020(3) 0.004(3) -0.024(3)
O11 0.0185(19) 0.061(3) 0.042(2) 0.003(2) 0.0007(17) 0.0045(19)
O12 0.028(2) 0.051(3) 0.045(2) 0.008(2) 0.0130(18) 0.0158(19)
O13 0.031(2) 0.050(3) 0.040(2) 0.003(2) 0.0111(18) 0.0024(19)
O14 0.025(2) 0.044(3) 0.053(3) 0.003(2) 0.0062(19) -0.0048(18)
O15 0.027(2) 0.045(2) 0.037(2) 0.0078(19) 0.0042(17) 0.0160(18)
O16 0.037(2) 0.034(2) 0.036(2) -0.0010(18) 0.0080(18) 0.0039(18)
O17 0.028(2) 0.036(2) 0.044(2) 0.0100(19) 0.0009(18) -0.0006(17)
O18 0.028(2) 0.044(3) 0.046(3) -0.009(2) 0.0007(18) -0.0034(18)
O19 0.0258(19) 0.037(2) 0.036(2) 0.0011(17) 0.0041(16) 0.0044(17)
O20 0.028(2) 0.030(2) 0.040(2) 0.0030(17) 0.0032(17) 0.0026(16)
O21 0.0250(19) 0.032(2) 0.036(2) 0.0049(17) -0.0022(16) 0.0009(16)
O22 0.0241(19) 0.027(2) 0.048(2) -0.0005(17) 0.0026(17) 0.0020(16)
O23 0.022(2) 0.079(4) 0.059(3) 0.016(3) 0.008(2) 0.008(2)
O24 0.021(2) 0.063(3) 0.053(3) 0.006(2) 0.0121(19) 0.003(2)
O25 0.037(3) 0.061(3) 0.068(3) 0.022(3) 0.016(2) -0.009(2)
O26 0.029(2) 0.071(4) 0.069(3) 0.002(3) 0.007(2) -0.021(2)
O27 0.027(2) 0.033(2) 0.058(3) 0.006(2) 0.0103(19) 0.0120(17)
O28 0.032(2) 0.057(3) 0.044(3) 0.009(2) 0.0083(19) 0.007(2)
O29 0.050(3) 0.033(2) 0.075(4) 0.011(2) 0.011(3) -0.009(2)
O30 0.024(2) 0.064(3) 0.051(3) 0.004(2) -0.0003(19) -0.002(2)
O31 0.0247(19) 0.031(2) 0.047(2) 0.0075(18) 0.0064(17) 0.0012(16)
O32 0.0234(19) 0.037(2) 0.045(2) -0.0015(19) 0.0058(17) 0.0033(17)
O33 0.033(2) 0.038(2) 0.048(3) 0.010(2) 0.0042(19) 0.0094(18)
O34 0.029(2) 0.030(2) 0.051(3) -0.0004(19) 0.0024(18) -0.0017(17)
O35 0.0204(18) 0.033(2) 0.037(2) 0.0029(17) 0.0049(16) 0.0039(15)
O36 0.0212(19) 0.033(2) 0.048(2) 0.0059(18) 0.0055(17) -0.0005(16)
N1 0.033(3) 0.054(4) 0.055(4) 0.007(3) 0.009(3) 0.007(3)
N2 0.025(3) 0.076(5) 0.071(4) 0.009(4) 0.006(3) -0.011(3)
N3 0.038(3) 0.031(3) 0.034(3) -0.005(2) 0.002(2) 0.005(2)
C1 0.022(3) 0.117(8) 0.053(5) 0.000(5) -0.003(3) 0.011(4)
C2 0.040(4) 0.058(5) 0.146(10) 0.033(6) 0.040(5) 0.025(4)
C3 0.047(6) 0.097(11) 0.042(6) -0.003(6) 0.015(5) -0.002(6)
C4 0.033(3) 0.057(5) 0.073(5) 0.001(4) -0.004(3) -0.016(3)
C5 0.042(4) 0.098(8) 0.082(6) 0.005(6) 0.014(4) 0.021(5)
C6 0.052(5) 0.071(6) 0.081(6) -0.009(5) 0.030(4) -0.003(4)
C7 0.046(7) 0.048(6) 0.059(7) 0.011(5) 0.021(6) 0.004(5)
C8 0.040(4) 0.057(5) 0.108(8) -0.003(5) -0.003(4) -0.015(4)
C9 0.034(3) 0.031(3) 0.041(3) -0.003(3) 0.004(3) 0.000(2)
C10 0.037(3) 0.031(3) 0.040(3) -0.002(3) 0.006(3) 0.005(2)
C11 0.045(4) 0.039(4) 0.054(4) 0.008(3) 0.005(3) -0.010(3)
C12 0.054(4) 0.042(4) 0.053(4) 0.008(3) 0.000(3) -0.005(3)
C13 0.059(4) 0.037(3) 0.035(3) -0.010(3) -0.005(3) 0.015(3)
C14 0.051(5) 0.050(10) 0.055(8) 0.009(8) -0.023(4) -0.009(4)
C15 0.060(8) 0.039(8) 0.031(7) 0.006(5) 0.001(6) 0.017(6)
C16 0.064(8) 0.065(8) 0.052(7) 0.015(6) 0.014(6) 0.034(6)
C14A 0.051(5) 0.050(10) 0.056(8) 0.009(9) -0.023(5) -0.009(4)
C15A 0.055(13) 0.041(16) 0.037(13) 0.018(10) 0.000(10) 0.008(11)
C16A 0.039(12) 0.058(15) 0.052(14) -0.004(11) 0.007(10) 0.000(10)
C17 0.038(3) 0.033(3) 0.034(3) -0.003(2) 0.005(2) 0.005(3)
C18 0.049(4) 0.034(3) 0.040(3) -0.004(3) 0.004(3) 0.003(3)
C19 0.050(4) 0.035(3) 0.046(4) -0.008(3) 0.000(3) 0.017(3)
C20 0.085(6) 0.035(4) 0.076(6) -0.014(4) -0.004(5) 0.006(4)
C21 0.043(4) 0.037(3) 0.039(3) -0.006(3) 0.013(3) -0.001(3)
C22 0.056(4) 0.044(4) 0.039(4) -0.007(3) 0.011(3) 0.009(3)
C23 0.063(7) 0.068(9) 0.037(7) -0.003(6) 0.026(6) 0.009(6)
C24 0.049(7) 0.093(12) 0.051(7) 0.002(7) 0.019(6) 0.027(8)
C23A 0.067(13) 0.061(13) 0.044(13) -0.006(10) 0.042(11) -0.003(11)
C24A 0.050(13) 0.069(17) 0.073(18) -0.026(14) 0.010(12) -0.003(12)
N4 0.031(5) 0.051(6) 0.052(6) -0.016(5) 0.000(5) 0.000(5)
C25 0.098(10) 0.062(8) 0.075(9) -0.002(7) -0.014(9) -0.002(7)
C26 0.083(11) 0.079(10) 0.104(11) 0.016(9) 0.005(10) -0.001(8)
C27 0.062(10) 0.068(11) 0.136(15) 0.021(10) -0.009(14) -0.009(9)
C28 0.16(2) 0.11(2) 0.123(14) 0.051(14) 0.005(18) 0.01(2)
C29 0.045(7) 0.083(11) 0.072(10) -0.015(9) 0.013(7) -0.022(7)
C30 0.115(15) 0.093(12) 0.131(16) -0.018(13) 0.013(13) -0.022(11)
C31 0.100(12) 0.102(14) 0.141(16) -0.025(13) -0.020(13) -0.013(12)
C32 0.102(13) 0.094(18) 0.15(2) 0.024(16) 0.015(14) -0.025(14)
N4A 0.103(8) 0.033(5) 0.048(6) -0.009(5) -0.012(6) 0.008(6)
C37A 0.128(11) 0.057(8) 0.051(6) -0.010(6) -0.009(7) 0.023(8)
C38A 0.137(15) 0.055(9) 0.066(7) -0.004(7) 0.013(8) 0.015(9)
C39A 0.085(7) 0.069(6) 0.059(6) -0.016(7) -0.002(10) -0.012(5)
C40A 0.103(18) 0.082(13) 0.067(16) 0.013(13) -0.017(17) -0.009(13)
C33 0.060(7) 0.069(10) 0.082(12) -0.026(9) 0.023(8) -0.002(6)
C34 0.070(6) 0.091(8) 0.072(8) -0.022(7) 0.034(6) -0.014(6)
C35 0.076(9) 0.096(14) 0.067(12) 0.005(11) 0.009(10) -0.010(8)
C36 0.083(11) 0.09(2) 0.26(3) -0.06(2) 0.084(18) 0.011(13)
C37 0.085(11) 0.051(8) 0.057(6) -0.020(6) -0.007(7) 0.011(8)
C38 0.080(11) 0.052(8) 0.063(7) -0.008(7) 0.011(8) 0.005(8)
C39 0.085(7) 0.069(6) 0.059(6) -0.016(7) -0.002(10) -0.012(5)
C40 0.09(2) 0.088(17) 0.075(15) 0.002(12) -0.028(17) -0.040(15)
C25A 0.099(11) 0.044(6) 0.050(7) -0.002(5) -0.004(8) 0.007(7)
C26A 0.064(9) 0.062(8) 0.073(8) 0.028(7) 0.001(7) -0.008(7)
C27A 0.050(7) 0.061(8) 0.070(9) 0.037(7) -0.015(7) -0.014(6)
C28A 0.097(12) 0.052(9) 0.052(9) 0.007(7) -0.022(9) -0.026(9)
C29A 0.077(8) 0.042(7) 0.053(8) -0.016(6) -0.019(7) 0.023(6)
C30A 0.086(9) 0.091(13) 0.096(11) 0.001(11) 0.012(8) 0.007(9)
C31A 0.144(10) 0.142(11) 0.150(11) -0.025(8) -0.005(8) -0.025(8)
C32A 0.115(15) 0.150(14) 0.106(15) 0.009(13) -0.024(12) -0.007(12)
C33A 0.101(9) 0.084(12) 0.105(12) -0.029(10) -0.002(9) -0.013(8)
C34A 0.139(13) 0.138(16) 0.131(13) -0.031(15) 0.032(11) -0.031(14)
C35A 0.13(2) 0.48(9) 0.22(3) -0.07(5) 0.054(17) -0.02(3)
C36A 0.138(19) 0.10(2) 0.24(3) -0.04(2) 0.035(18) 0.072(18)
N5 0.155(10) 0.053(5) 0.075(6) -0.013(4) 0.028(6) 0.002(5)
C41 0.101(7) 0.036(4) 0.058(5) -0.012(4) 0.002(5) 0.013(4)
C42 0.093(7) 0.048(5) 0.064(5) 0.007(4) 0.001(5) 0.027(5)
C43 0.083(13) 0.146(16) 0.119(13) -0.033(12) 0.031(11) -0.032(12)
C44 0.052(7) 0.078(11) 0.056(8) 0.012(7) -0.024(6) -0.017(7)
O37 0.067(6) 0.095(10) 0.068(7) -0.011(7) -0.007(6) -0.014(7)
C45 0.079(9) 0.073(12) 0.068(9) -0.012(8) -0.027(7) -0.013(9)
C46 0.084(11) 0.23(4) 0.070(13) -0.078(18) -0.015(9) -0.007(15)
C3A 0.048(16) 0.051(19) 0.051(17) 0.009(13) 0.019(13) 0.011(13)
C7A 0.037(14) 0.040(15) 0.09(2) 0.023(15) 0.011(14) -0.001(11)

loop_
_atom_type_symbol
_atom_type_description
_atom_type_scat_dispersion_real
_atom_type_scat_dispersion_imag
_atom_type_scat_source
C C 0.0181 0.0091 'International Tables Vol C Tables 4.2.6.8 and 6.1.1.4'
H H 0.0000 0.0000 'International Tables Vol C Tables 4.2.6.8 and 6.1.1.4'
Ce Ce -1.8482 9.6596 'International Tables Vol C Tables 4.2.6.8 and 6.1.1.4'
Mo Mo -0.0483 2.7339 'International Tables Vol C Tables 4.2.6.8 and 6.1.1.4'
N N 0.0311 0.0180 'International Tables Vol C Tables 4.2.6.8 and 6.1.1.4'
O O 0.0492 0.0322 'International Tables Vol C Tables 4.2.6.8 and 6.1.1.4'

loop_
_geom_angle_atom_site_label_1
_geom_angle_atom_site_label_2
_geom_angle_atom_site_label_3
_geom_angle
_geom_angle_site_symmetry_1
_geom_angle_site_symmetry_3
_geom_angle_publ_flag
O20 Ce1 O19 72.08(14) . . ?
O21 Ce1 O19 112.87(14) . . ?
O21 Ce1 O20 72.27(14) . . ?
O22 Ce1 O19 72.02(15) . . ?
O22 Ce1 O20 112.75(14) . . ?
O22 Ce1 O21 72.31(15) . . ?
O31 Ce1 O19 142.87(15) . . ?
O31 Ce1 O20 143.13(15) . . ?
O31 Ce1 O21 79.86(14) . . ?
O31 Ce1 O22 79.93(14) . . ?
O31 Ce1 O33 114.04(14) . . ?
O31 Ce1 O34 72.70(15) . . ?
O32 Ce1 O19 78.75(14) . . ?
O32 Ce1 O20 141.30(15) . . ?
O32 Ce1 O21 144.42(15) . . ?
O32 Ce1 O22 80.55(15) . . ?
O32 Ce1 O31 72.98(15) . . ?
O32 Ce1 O33 72.49(16) . . ?
O32 Ce1 O34 114.04(15) . . ?
O33 Ce1 O19 78.59(15) . . ?
O33 Ce1 O20 77.18(15) . . ?
O33 Ce1 O21 141.28(15) . . ?
O33 Ce1 O22 143.32(16) . . ?
O33 Ce1 O34 72.88(16) . . ?
O34 Ce1 O19 142.50(15) . . ?
O34 Ce1 O20 78.19(14) . . ?
O34 Ce1 O21 77.99(15) . . ?
O34 Ce1 O22 142.52(15) . . ?
O11 Mo1 O12 88.7(2) . . ?
O11 Mo1 O13 162.18(17) . . ?
O11 Mo1 O14 87.8(2) . . ?
O11 Mo1 O35 80.62(16) . . ?
O12 Mo1 O14 161.68(17) . . ?
O12 Mo1 O35 80.56(16) . . ?
O13 Mo1 O12 87.94(19) . . ?
O13 Mo1 O14 89.91(19) . . ?
O13 Mo1 O35 81.57(17) . . ?
O14 Mo1 O35 81.13(16) . . ?
N1 Mo1 O11 98.3(2) . . ?
N1 Mo1 O12 97.1(2) . . ?
N1 Mo1 O13 99.5(2) . . ?
N1 Mo1 O14 101.2(2) . . ?
N1 Mo1 O35 177.4(2) . . ?
O2 Mo2 O11 93.1(2) . . ?
O2 Mo2 O15 102.5(2) . . ?
O2 Mo2 O18 102.3(2) . . ?
O2 Mo2 O19 106.2(2) . . ?
O2 Mo2 O35 165.09(18) . . ?
O11 Mo2 O35 72.04(15) . . ?
O15 Mo2 O11 81.15(18) . . ?
O15 Mo2 O35 75.75(16) . . ?
O18 Mo2 O11 81.07(18) . . ?
O18 Mo2 O15 150.09(19) . . ?
O18 Mo2 O35 75.97(17) . . ?
O19 Mo2 O11 160.76(18) . . ?
O19 Mo2 O15 94.10(19) . . ?
O19 Mo2 O18 94.83(19) . . ?
O19 Mo2 O35 88.73(17) . . ?
O3 Mo3 O12 92.6(2) . . ?
O3 Mo3 O15 103.7(2) . . ?
O3 Mo3 O16 101.3(2) . . ?
O3 Mo3 O20 106.1(2) . . ?
O3 Mo3 O35 164.89(19) . . ?
O12 Mo3 O35 72.39(15) . . ?
O15 Mo3 O12 81.88(18) . . ?
O15 Mo3 O16 149.92(19) . . ?
O15 Mo3 O35 76.04(17) . . ?
O16 Mo3 O12 80.61(18) . . ?
O16 Mo3 O35 75.44(17) . . ?
O20 Mo3 O12 161.19(18) . . ?
O20 Mo3 O15 95.65(18) . . ?
O20 Mo3 O16 93.16(19) . . ?
O20 Mo3 O35 88.89(16) . . ?
O4 Mo4 O13 91.5(2) . . ?
O4 Mo4 O16 102.2(2) . . ?
O4 Mo4 O17 103.0(2) . . ?
O4 Mo4 O21 106.5(2) . . ?
O4 Mo4 O35 164.48(19) . . ?
O13 Mo4 O35 72.95(15) . . ?
O16 Mo4 O13 81.27(18) . . ?
O16 Mo4 O17 149.04(19) . . ?
O16 Mo4 O35 75.84(16) . . ?
O17 Mo4 O13 80.34(18) . . ?
O17 Mo4 O35 75.06(16) . . ?
O21 Mo4 O13 162.02(18) . . ?
O21 Mo4 O16 94.93(18) . . ?
O21 Mo4 O17 94.94(18) . . ?
O21 Mo4 O35 89.07(16) . . ?
O5 Mo5 O14 92.8(2) . . ?
O5 Mo5 O17 103.3(2) . . ?
O5 Mo5 O18 102.3(2) . . ?
O5 Mo5 O22 106.1(2) . . ?
O5 Mo5 O35 165.5(2) . . ?
O14 Mo5 O35 72.68(15) . . ?
O17 Mo5 O14 80.39(18) . . ?
O17 Mo5 O35 75.01(16) . . ?
O18 Mo5 O14 80.96(18) . . ?
O18 Mo5 O17 148.86(19) . . ?
O18 Mo5 O35 75.73(17) . . ?
O22 Mo5 O14 161.03(18) . . ?
O22 Mo5 O17 95.10(19) . . ?
O22 Mo5 O18 94.51(19) . . ?
O22 Mo5 O35 88.35(16) . . ?
O23 Mo6 O24 86.4(2) . . ?
O23 Mo6 O36 80.89(17) . . ?
O24 Mo6 O36 80.18(17) . . ?
O25 Mo6 O23 161.47(18) . . ?
O25 Mo6 O24 88.4(2) . . ?
O25 Mo6 O36 80.71(18) . . ?
O26 Mo6 O23 89.4(2) . . ?
O26 Mo6 O24 161.63(18) . . ?
O26 Mo6 O25 90.0(2) . . ?
O26 Mo6 O36 81.50(18) . . ?
N2 Mo6 O23 99.6(3) . . ?
N2 Mo6 O24 97.5(3) . . ?
N2 Mo6 O25 98.7(3) . . ?
N2 Mo6 O26 100.8(3) . . ?
N2 Mo6 O36 177.6(3) . . ?
O7 Mo7 O23 92.7(2) . . ?
O7 Mo7 O27 102.9(3) . . ?
O7 Mo7 O30 103.1(3) . . ?
O7 Mo7 O31 106.9(2) . . ?
O7 Mo7 O36 164.98(19) . . ?
O23 Mo7 O36 72.30(17) . . ?
O27 Mo7 O23 80.2(2) . . ?
O27 Mo7 O36 75.47(17) . . ?
O30 Mo7 O23 82.0(2) . . ?
O30 Mo7 O27 149.0(2) . . ?
O30 Mo7 O36 75.00(19) . . ?
O31 Mo7 O23 160.39(19) . . ?
O31 Mo7 O27 93.79(19) . . ?
O31 Mo7 O30 94.6(2) . . ?
O31 Mo7 O36 88.14(16) . . ?
O8 Mo8 O24 92.6(2) . . ?
O8 Mo8 O27 102.6(2) . . ?
O8 Mo8 O28 102.4(2) . . ?
O8 Mo8 O32 106.8(2) . . ?
O8 Mo8 O36 164.79(19) . . ?
O24 Mo8 O36 72.25(17) . . ?
O27 Mo8 O24 81.71(18) . . ?
O27 Mo8 O28 150.0(2) . . ?
O27 Mo8 O36 76.51(18) . . ?
O28 Mo8 O24 80.98(19) . . ?
O28 Mo8 O36 75.00(19) . . ?
O32 Mo8 O24 160.6(2) . . ?
O32 Mo8 O27 94.78(19) . . ?
O32 Mo8 O28 93.52(19) . . ?
O32 Mo8 O36 88.38(17) . . ?
O9 Mo9 O25 92.2(2) . . ?
O9 Mo9 O28 103.1(3) . . ?
O9 Mo9 O29 102.9(3) . . ?
O9 Mo9 O33 106.9(2) . . ?
O9 Mo9 O36 164.7(2) . . ?
O25 Mo9 O36 72.45(17) . . ?
O28 Mo9 O25 81.4(2) . . ?
O28 Mo9 O29 148.6(2) . . ?
O28 Mo9 O36 75.61(18) . . ?
O29 Mo9 O25 80.4(2) . . ?
O29 Mo9 O36 74.64(19) . . ?
O33 Mo9 O25 160.84(19) . . ?
O33 Mo9 O28 94.2(2) . . ?
O33 Mo9 O29 94.7(2) . . ?
O33 Mo9 O36 88.39(17) . . ?
O10 Mo10 O26 93.0(2) . . ?
O10 Mo10 O29 102.5(3) . . ?
O10 Mo10 O30 103.7(3) . . ?
O10 Mo10 O34 105.8(2) . . ?
O10 Mo10 O36 165.5(2) . . ?
O26 Mo10 O36 72.52(18) . . ?
O29 Mo10 O26 81.4(2) . . ?
O29 Mo10 O30 148.5(2) . . ?
O29 Mo10 O36 74.94(19) . . ?
O30 Mo10 O26 80.0(2) . . ?
O30 Mo10 O36 75.26(19) . . ?
O34 Mo10 O26 161.2(2) . . ?
O34 Mo10 O29 94.9(2) . . ?
O34 Mo10 O30 94.5(2) . . ?
O34 Mo10 O36 88.70(17) . . ?
Mo1 O11 Mo2 107.40(18) . . ?
C1 O11 Mo1 129.1(4) . . ?
C1 O11 Mo2 122.4(4) . . ?
Mo1 O12 Mo3 107.31(18) . . ?
C2 O12 Mo1 125.4(5) . . ?
C2 O12 Mo3 122.4(5) . . ?
Mo1 O13 Mo4 106.50(19) . . ?
C3 O13 Mo1 123.7(6) . . ?
C3 O13 Mo4 118.6(6) . . ?
C3A O13 Mo1 122.2(14) . . ?
C3A O13 Mo4 125.5(13) . . ?
Mo1 O14 Mo5 106.99(19) . . ?
C4 O14 Mo1 122.0(4) . . ?
C4 O14 Mo5 120.0(4) . . ?
Mo3 O15 Mo2 115.1(2) . . ?
Mo4 O16 Mo3 115.5(2) . . ?
Mo5 O17 Mo4 115.9(2) . . ?
Mo5 O18 Mo2 115.3(2) . . ?
Mo2 O19 Ce1 134.2(2) . . ?
Mo3 O20 Ce1 134.1(2) . . ?
Mo4 O21 Ce1 134.1(2) . . ?
Mo5 O22 Ce1 134.8(2) . . ?
Mo6 O23 Mo7 107.5(2) . . ?
C5 O23 Mo6 121.4(5) . . ?
C5 O23 Mo7 118.4(5) . . ?
Mo6 O24 Mo8 107.8(2) . . ?
C6 O24 Mo6 128.2(5) . . ?
C6 O24 Mo8 120.9(5) . . ?
Mo6 O25 Mo9 107.3(2) . . ?
C7 O25 Mo6 131.3(6) . . ?
C7 O25 Mo9 119.0(6) . . ?
C7A O25 Mo6 112.6(14) . . ?
C7A O25 Mo9 132.6(12) . . ?
Mo6 O26 Mo10 106.9(2) . . ?
C8 O26 Mo6 127.7(5) . . ?
C8 O26 Mo10 122.0(5) . . ?
Mo8 O27 Mo7 115.7(2) . . ?
Mo9 O28 Mo8 115.9(2) . . ?
Mo10 O29 Mo9 116.5(2) . . ?
Mo7 O30 Mo10 116.5(2) . . ?
Mo7 O31 Ce1 134.1(2) . . ?
Mo8 O32 Ce1 134.0(2) . . ?
Mo9 O33 Ce1 134.1(2) . . ?
Mo10 O34 Ce1 133.6(2) . . ?
Mo1 O35 Mo2 99.94(16) . . ?
Mo1 O35 Mo3 99.74(15) . . ?
Mo1 O35 Mo4 98.99(16) . . ?
Mo1 O35 Mo5 99.18(16) . . ?
Mo2 O35 Mo3 88.36(14) . . ?
Mo2 O35 Mo4 161.07(18) . . ?
Mo2 O35 Mo5 88.28(14) . . ?
Mo3 O35 Mo4 88.58(14) . . ?
Mo3 O35 Mo5 161.07(18) . . ?
Mo4 O35 Mo5 88.58(14) . . ?
Mo6 O36 Mo7 99.25(16) . . ?
Mo6 O36 Mo8 99.72(17) . . ?
Mo6 O36 Mo9 99.53(16) . . ?
Mo6 O36 Mo10 99.08(17) . . ?
Mo8 O36 Mo7 87.87(14) . . ?
Mo9 O36 Mo7 161.22(19) . . ?
Mo9 O36 Mo8 88.83(15) . . ?
Mo9 O36 Mo10 88.86(14) . . ?
Mo10 O36 Mo7 88.33(16) . . ?
Mo10 O36 Mo8 161.19(19) . . ?
O1 N1 Mo1 178.0(6) . . ?
O6 N2 Mo6 177.5(7) . . ?
C9 N3 C13 107.6(5) . . ?
C17 N3 C9 108.5(5) . . ?
C17 N3 C13 110.9(5) . . ?
C21 N3 C9 111.8(5) . . ?
C21 N3 C13 109.6(5) . . ?
C21 N3 C17 108.6(5) . . ?
O11 C1 H1A 109.5 . . ?
O11 C1 H1B 109.5 . . ?
O11 C1 H1C 109.5 . . ?
H1A C1 H1B 109.5 . . ?
H1A C1 H1C 109.5 . . ?
H1B C1 H1C 109.5 . . ?
O12 C2 H2A 109.5 . . ?
O12 C2 H2B 109.5 . . ?
O12 C2 H2C 109.5 . . ?
H2A C2 H2B 109.5 . . ?
H2A C2 H2C 109.5 . . ?
H2B C2 H2C 109.5 . . ?
O13 C3 H3A 109.5 . . ?
O13 C3 H3B 109.5 . . ?
O13 C3 H3C 109.5 . . ?
H3A C3 H3B 109.5 . . ?
H3A C3 H3C 109.5 . . ?
H3B C3 H3C 109.5 . . ?
O14 C4 H4A 109.5 . . ?
O14 C4 H4B 109.5 . . ?
O14 C4 H4C 109.5 . . ?
H4A C4 H4B 109.5 . . ?
H4A C4 H4C 109.5 . . ?
H4B C4 H4C 109.5 . . ?
O23 C5 H5A 109.5 . . ?
O23 C5 H5B 109.5 . . ?
O23 C5 H5C 109.5 . . ?
H5A C5 H5B 109.5 . . ?
H5A C5 H5C 109.5 . . ?
H5B C5 H5C 109.5 . . ?
O24 C6 H6A 109.5 . . ?
O24 C6 H6B 109.5 . . ?
O24 C6 H6C 109.5 . . ?
H6A C6 H6B 109.5 . . ?
H6A C6 H6C 109.5 . . ?
H6B C6 H6C 109.5 . . ?
O25 C7 H7A 109.5 . . ?
O25 C7 H7B 109.5 . . ?
O25 C7 H7C 109.5 . . ?
H7A C7 H7B 109.5 . . ?
H7A C7 H7C 109.5 . . ?
H7B C7 H7C 109.5 . . ?
O26 C8 H8A 109.5 . . ?
O26 C8 H8B 109.5 . . ?
O26 C8 H8C 109.5 . . ?
H8A C8 H8B 109.5 . . ?
H8A C8 H8C 109.5 . . ?
H8B C8 H8C 109.5 . . ?
N3 C9 H9A 108.3 . . ?
N3 C9 H9B 108.3 . . ?
H9A C9 H9B 107.4 . . ?
C10 C9 N3 116.0(5) . . ?
C10 C9 H9A 108.3 . . ?
C10 C9 H9B 108.3 . . ?
C9 C10 H10A 109.9 . . ?
C9 C10 H10B 109.9 . . ?
C9 C10 C11 108.9(5) . . ?
H10A C10 H10B 108.3 . . ?
C11 C10 H10A 109.9 . . ?
C11 C10 H10B 109.9 . . ?
C10 C11 H11A 109.1 . . ?
C10 C11 H11B 109.1 . . ?
C10 C11 C12 112.7(6) . . ?
H11A C11 H11B 107.8 . . ?
C12 C11 H11A 109.1 . . ?
C12 C11 H11B 109.1 . . ?
C11 C12 H12A 109.5 . . ?
C11 C12 H12B 109.5 . . ?
C11 C12 H12C 109.5 . . ?
H12A C12 H12B 109.5 . . ?
H12A C12 H12C 109.5 . . ?
H12B C12 H12C 109.5 . . ?
N3 C13 H13A 109.0 . . ?
N3 C13 H13B 109.0 . . ?
N3 C13 H13C 107.3 . . ?
N3 C13 H13D 107.3 . . ?
H13A C13 H13B 107.8 . . ?
H13C C13 H13D 106.9 . . ?
C14 C13 N3 112.7(7) . . ?
C14 C13 H13A 109.0 . . ?
C14 C13 H13B 109.0 . . ?
C14A C13 N3 120.3(12) . . ?
C14A C13 H13C 107.3 . . ?
C14A C13 H13D 107.3 . . ?
C13 C14 H14A 109.3 . . ?
C13 C14 H14B 109.3 . . ?
C13 C14 C15 111.6(11) . . ?
H14A C14 H14B 108.0 . . ?
C15 C14 H14A 109.3 . . ?
C15 C14 H14B 109.3 . . ?
C14 C15 H15A 109.2 . . ?
C14 C15 H15B 109.2 . . ?
H15A C15 H15B 107.9 . . ?
C16 C15 C14 112.2(15) . . ?
C16 C15 H15A 109.2 . . ?
C16 C15 H15B 109.2 . . ?
C15 C16 H16A 109.5 . . ?
C15 C16 H16B 109.5 . . ?
C15 C16 H16C 109.5 . . ?
H16A C16 H16B 109.5 . . ?
H16A C16 H16C 109.5 . . ?
H16B C16 H16C 109.5 . . ?
C13 C14A H14C 110.5 . . ?
C13 C14A H14D 110.5 . . ?
C13 C14A C15A 106.2(19) . . ?
H14C C14A H14D 108.7 . . ?
C15A C14A H14C 110.5 . . ?
C15A C14A H14D 110.5 . . ?
C14A C15A H15C 110.8 . . ?
C14A C15A H15D 110.8 . . ?
H15C C15A H15D 108.9 . . ?
C16A C15A C14A 104.6(18) . . ?
C16A C15A H15C 110.8 . . ?
C16A C15A H15D 110.8 . . ?
C15A C16A H16D 109.5 . . ?
C15A C16A H16E 109.5 . . ?
C15A C16A H16F 109.5 . . ?
H16D C16A H16E 109.5 . . ?
H16D C16A H16F 109.5 . . ?
H16E C16A H16F 109.5 . . ?
N3 C17 H17A 108.1 . . ?
N3 C17 H17B 108.1 . . ?
N3 C17 C18 116.9(5) . . ?
H17A C17 H17B 107.3 . . ?
C18 C17 H17A 108.1 . . ?
C18 C17 H17B 108.1 . . ?
C17 C18 H18A 109.8 . . ?
C17 C18 H18B 109.8 . . ?
C17 C18 C19 109.4(6) . . ?
H18A C18 H18B 108.2 . . ?
C19 C18 H18A 109.8 . . ?
C19 C18 H18B 109.8 . . ?
C18 C19 H19A 108.9 . . ?
C18 C19 H19B 108.9 . . ?
H19A C19 H19B 107.8 . . ?
C20 C19 C18 113.2(7) . . ?
C20 C19 H19A 108.9 . . ?
C20 C19 H19B 108.9 . . ?
C19 C20 H20A 109.5 . . ?
C19 C20 H20B 109.5 . . ?
C19 C20 H20C 109.5 . . ?
H20A C20 H20B 109.5 . . ?
H20A C20 H20C 109.5 . . ?
H20B C20 H20C 109.5 . . ?
N3 C21 H21A 108.3 . . ?
N3 C21 H21B 108.3 . . ?
N3 C21 C22 115.8(6) . . ?
H21A C21 H21B 107.4 . . ?
C22 C21 H21A 108.3 . . ?
C22 C21 H21B 108.3 . . ?
C21 C22 H22A 109.3 . . ?
C21 C22 H22B 109.3 . . ?
C21 C22 H22C 110.0 . . ?
C21 C22 H22D 110.0 . . ?
C21 C22 C23A 108.6(11) . . ?
H22A C22 H22B 108.0 . . ?
H22C C22 H22D 108.3 . . ?
C23 C22 C21 111.6(7) . . ?
C23 C22 H22A 109.3 . . ?
C23 C22 H22B 109.3 . . ?
C23A C22 H22C 110.0 . . ?
C23A C22 H22D 110.0 . . ?
C22 C23 H23A 109.5 . . ?
C22 C23 H23B 109.5 . . ?
C22 C23 C24 110.9(9) . . ?
H23A C23 H23B 108.0 . . ?
C24 C23 H23A 109.5 . . ?
C24 C23 H23B 109.5 . . ?
C23 C24 H24A 109.5 . . ?
C23 C24 H24B 109.5 . . ?
C23 C24 H24C 109.5 . . ?
H24A C24 H24B 109.5 . . ?
H24A C24 H24C 109.5 . . ?
H24B C24 H24C 109.5 . . ?
C22 C23A H23C 107.7 . . ?
C22 C23A H23D 107.7 . . ?
H23C C23A H23D 107.1 . . ?
C24A C23A C22 118.4(17) . . ?
C24A C23A H23C 107.7 . . ?
C24A C23A H23D 107.7 . . ?
C23A C24A H24D 109.5 . . ?
C23A C24A H24E 109.5 . . ?
C23A C24A H24F 109.5 . . ?
H24D C24A H24E 109.5 . . ?
H24D C24A H24F 109.5 . . ?
H24E C24A H24F 109.5 . . ?
C29 N4 C25 106.1(11) . . ?
C33 N4 C25 103.8(11) . . ?
C33 N4 C29 109.2(10) . . ?
C37 N4 C25 112.7(11) . . ?
C37 N4 C29 107.8(11) . . ?
C37 N4 C33 116.8(11) . . ?
N4 C25 H25A 107.0 . . ?
N4 C25 H25B 107.0 . . ?
H25A C25 H25B 106.8 . . ?
C26 C25 N4 121.2(14) . . ?
C26 C25 H25A 107.0 . . ?
C26 C25 H25B 107.0 . . ?
C25 C26 H26A 108.1 . . ?
C25 C26 H26B 108.1 . . ?
C25 C26 C27 116.8(16) . . ?
H26A C26 H26B 107.3 . . ?
C27 C26 H26A 108.1 . . ?
C27 C26 H26B 108.1 . . ?
C26 C27 H27A 108.9 . . ?
C26 C27 H27B 108.9 . . ?
C26 C27 C28 113.4(17) . . ?
H27A C27 H27B 107.7 . . ?
C28 C27 H27A 108.9 . . ?
C28 C27 H27B 108.9 . . ?
C27 C28 H28A 109.5 . . ?
C27 C28 H28B 109.5 . . ?
C27 C28 H28C 109.5 . . ?
H28A C28 H28B 109.5 . . ?
H28A C28 H28C 109.5 . . ?
H28B C28 H28C 109.5 . . ?
N4 C29 H29A 109.0 . . ?
N4 C29 H29B 109.0 . . ?
H29A C29 H29B 107.8 . . ?
C30 C29 N4 113.1(14) . . ?
C30 C29 H29A 109.0 . . ?
C30 C29 H29B 109.0 . . ?
C29 C30 H30A 108.1 . . ?
C29 C30 H30B 108.1 . . ?
C29 C30 C31 116.8(18) . . ?
H30A C30 H30B 107.3 . . ?
C31 C30 H30A 108.1 . . ?
C31 C30 H30B 108.1 . . ?
C30 C31 H31A 109.2 . . ?
C30 C31 H31B 109.2 . . ?
C30 C31 C32 112.0(18) . . ?
H31A C31 H31B 107.9 . . ?
C32 C31 H31A 109.2 . . ?
C32 C31 H31B 109.2 . . ?
C31 C32 H32A 109.5 . . ?
C31 C32 H32B 109.5 . . ?
C31 C32 H32C 109.5 . . ?
H32A C32 H32B 109.5 . . ?
H32A C32 H32C 109.5 . . ?
H32B C32 H32C 109.5 . . ?
C37A N4A C33A 97.9(12) . . ?
C25A N4A C37A 112.4(10) . . ?
C25A N4A C33A 105.0(12) . . ?
C29A N4A C37A 107.9(11) . . ?
C29A N4A C25A 119.6(11) . . ?
C29A N4A C33A 111.9(11) . . ?
N4A C37A H37C 105.9 . . ?
N4A C37A H37D 105.9 . . ?
H37C C37A H37D 106.2 . . ?
C38A C37A N4A 125.7(13) . . ?
C38A C37A H37C 105.9 . . ?
C38A C37A H37D 105.9 . . ?
C37A C38A H38C 107.8 . . ?
C37A C38A H38D 107.8 . . ?
C37A C38A C39A 118.1(17) . . ?
H38C C38A H38D 107.1 . . ?
C39A C38A H38C 107.8 . . ?
C39A C38A H38D 107.8 . . ?
C38A C39A H39C 108.1 . . ?
C38A C39A H39D 108.1 . . ?
C38A C39A C40A 116.9(17) . . ?
H39C C39A H39D 107.3 . . ?
C40A C39A H39C 108.1 . . ?
C40A C39A H39D 108.1 . . ?
C39A C40A H40D 109.5 . . ?
C39A C40A H40E 109.5 . . ?
C39A C40A H40F 109.5 . . ?
H40D C40A H40E 109.5 . . ?
H40D C40A H40F 109.5 . . ?
H40E C40A H40F 109.5 . . ?
N4 C33 H33A 108.7 . . ?
N4 C33 H33B 108.7 . . ?
H33A C33 H33B 107.6 . . ?
C34 C33 N4 114.1(11) . . ?
C34 C33 H33A 108.7 . . ?
C34 C33 H33B 108.7 . . ?
C33 C34 H34A 109.7 . . ?
C33 C34 H34B 109.7 . . ?
C33 C34 C35 109.9(13) . . ?
H34A C34 H34B 108.2 . . ?
C35 C34 H34A 109.7 . . ?
C35 C34 H34B 109.7 . . ?
C34 C35 H35A 109.3 . . ?
C34 C35 H35B 109.3 . . ?
C34 C35 C36 111.6(15) . . ?
H35A C35 H35B 108.0 . . ?
C36 C35 H35A 109.3 . . ?
C36 C35 H35B 109.3 . . ?
C35 C36 H36A 109.5 . . ?
C35 C36 H36B 109.5 . . ?
C35 C36 H36C 109.5 . . ?
H36A C36 H36B 109.5 . . ?
H36A C36 H36C 109.5 . . ?
H36B C36 H36C 109.5 . . ?
N4 C37 H37A 107.4 . . ?
N4 C37 H37B 107.4 . . ?
H37A C37 H37B 106.9 . . ?
C38 C37 N4 119.6(11) . . ?
C38 C37 H37A 107.4 . . ?
C38 C37 H37B 107.4 . . ?
C37 C38 H38A 107.9 . . ?
C37 C38 H38B 107.9 . . ?
C37 C38 C39 117.8(14) . . ?
H38A C38 H38B 107.2 . . ?
C39 C38 H38A 107.9 . . ?
C39 C38 H38B 107.9 . . ?
C38 C39 H39A 108.0 . . ?
C38 C39 H39B 108.0 . . ?
C38 C39 C40 117.2(18) . . ?
H39A C39 H39B 107.3 . . ?
C40 C39 H39A 108.0 . . ?
C40 C39 H39B 108.0 . . ?
C39 C40 H40A 109.5 . . ?
C39 C40 H40B 109.5 . . ?
C39 C40 H40C 109.5 . . ?
H40A C40 H40B 109.5 . . ?
H40A C40 H40C 109.5 . . ?
H40B C40 H40C 109.5 . . ?
N4A C25A H25C 107.7 . . ?
N4A C25A H25D 107.7 . . ?
N4A C25A C26A 118.5(11) . . ?
H25C C25A H25D 107.1 . . ?
C26A C25A H25C 107.7 . . ?
C26A C25A H25D 107.7 . . ?
C25A C26A H26C 109.3 . . ?
C25A C26A H26D 109.3 . . ?
C25A C26A C27A 111.8(11) . . ?
H26C C26A H26D 107.9 . . ?
C27A C26A H26C 109.3 . . ?
C27A C26A H26D 109.3 . . ?
C26A C27A H27C 109.6 . . ?
C26A C27A H27D 109.6 . . ?
H27C C27A H27D 108.1 . . ?
C28A C27A C26A 110.2(13) . . ?
C28A C27A H27C 109.6 . . ?
C28A C27A H27D 109.6 . . ?
C27A C28A H28D 109.5 . . ?
C27A C28A H28E 109.5 . . ?
C27A C28A H28F 109.5 . . ?
H28D C28A H28E 109.5 . . ?
H28D C28A H28F 109.5 . . ?
H28E C28A H28F 109.5 . . ?
N4A C29A H29C 108.0 . . ?
N4A C29A H29D 108.0 . . ?
H29C C29A H29D 107.2 . . ?
C30A C29A N4A 117.2(12) . . ?
C30A C29A H29C 108.0 . . ?
C30A C29A H29D 108.0 . . ?
C29A C30A H30C 106.2 . . ?
C29A C30A H30D 106.2 . . ?
C29A C30A C31A 124.7(18) . . ?
H30C C30A H30D 106.4 . . ?
C31A C30A H30C 106.2 . . ?
C31A C30A H30D 106.2 . . ?
C30A C31A H31C 109.0 . . ?
C30A C31A H31D 109.0 . . ?
C30A C31A C32A 113.0(18) . . ?
H31C C31A H31D 107.8 . . ?
C32A C31A H31C 109.0 . . ?
C32A C31A H31D 109.0 . . ?
C31A C32A H32D 109.5 . . ?
C31A C32A H32E 109.5 . . ?
C31A C32A H32F 109.5 . . ?
H32D C32A H32E 109.5 . . ?
H32D C32A H32F 109.5 . . ?
H32E C32A H32F 109.5 . . ?
N4A C33A H33C 107.3 . . ?
N4A C33A H33D 107.3 . . ?
H33C C33A H33D 106.9 . . ?
C34A C33A N4A 119.9(15) . . ?
C34A C33A H33C 107.3 . . ?
C34A C33A H33D 107.3 . . ?
C33A C34A H34C 108.2 . . ?
C33A C34A H34D 108.2 . . ?
C33A C34A C35A 116.3(17) . . ?
H34C C34A H34D 107.4 . . ?
C35A C34A H34C 108.2 . . ?
C35A C34A H34D 108.2 . . ?
C34A C35A H35C 107.4 . . ?
C34A C35A H35D 107.4 . . ?
H35C C35A H35D 107.0 . . ?
C36A C35A C34A 119.5(19) . . ?
C36A C35A H35C 107.4 . . ?
C36A C35A H35D 107.4 . . ?
C35A C36A H36D 109.5 . . ?
C35A C36A H36E 109.5 . . ?
C35A C36A H36F 109.5 . . ?
H36D C36A H36E 109.5 . . ?
H36D C36A H36F 109.5 . . ?
H36E C36A H36F 109.5 . . ?
N5 C41 C42 178.8(13) . . ?
C41 C42 H42A 109.5 . . ?
C41 C42 H42B 109.5 . . ?
C41 C42 H42C 109.5 . . ?
H42A C42 H42B 109.5 . . ?
H42A C42 H42C 109.5 . . ?
H42B C42 H42C 109.5 . . ?
H43A C43 H43B 109.5 . . ?
H43A C43 H43C 109.5 . . ?
H43B C43 H43C 109.5 . . ?
C44 C43 H43A 109.5 . . ?
C44 C43 H43B 109.5 . . ?
C44 C43 H43C 109.5 . . ?
C43 C44 H44A 108.0 . . ?
C43 C44 H44B 108.0 . . ?
H44A C44 H44B 107.2 . . ?
O37 C44 C43 117.4(15) . . ?
O37 C44 H44A 108.0 . . ?
O37 C44 H44B 108.0 . . ?
C45 O37 C44 113.4(15) . . ?
O37 C45 H45A 108.9 . . ?
O37 C45 H45B 108.9 . . ?
O37 C45 C46 113.5(15) . . ?
H45A C45 H45B 107.7 . . ?
C46 C45 H45A 108.9 . . ?
C46 C45 H45B 108.9 . . ?
C45 C46 H46A 109.5 . . ?
C45 C46 H46B 109.5 . . ?
C45 C46 H46C 109.5 . . ?
H46A C46 H46B 109.5 . . ?
H46A C46 H46C 109.5 . . ?
H46B C46 H46C 109.5 . . ?
O13 C3A H3AA 109.5 . . ?
O13 C3A H3AB 109.5 . . ?
O13 C3A H3AC 109.5 . . ?
H3AA C3A H3AB 109.5 . . ?
H3AA C3A H3AC 109.5 . . ?
H3AB C3A H3AC 109.5 . . ?
O25 C7A H7AA 109.5 . . ?
O25 C7A H7AB 109.5 . . ?
O25 C7A H7AC 109.5 . . ?
H7AA C7A H7AB 109.5 . . ?
H7AA C7A H7AC 109.5 . . ?
H7AB C7A H7AC 109.5 . . ?

loop_
_geom_bond_atom_site_label_1
_geom_bond_atom_site_label_2
_geom_bond_distance
_geom_bond_site_symmetry_2
_geom_bond_publ_flag
Ce1 O19 2.370(4) . ?
Ce1 O20 2.359(4) . ?
Ce1 O21 2.347(4) . ?
Ce1 O22 2.344(4) . ?
Ce1 O31 2.328(4) . ?
Ce1 O32 2.320(4) . ?
Ce1 O33 2.331(4) . ?
Ce1 O34 2.342(4) . ?
Mo1 O11 2.000(5) . ?
Mo1 O12 2.011(5) . ?
Mo1 O13 2.009(5) . ?
Mo1 O14 2.011(5) . ?
Mo1 O35 2.118(4) . ?
Mo1 N1 1.776(6) . ?
Mo2 O2 1.696(5) . ?
Mo2 O11 2.214(4) . ?
Mo2 O15 1.923(5) . ?
Mo2 O18 1.916(5) . ?
Mo2 O19 1.769(4) . ?
Mo2 O35 2.317(4) . ?
Mo3 O3 1.683(4) . ?
Mo3 O12 2.201(4) . ?
Mo3 O15 1.905(4) . ?
Mo3 O16 1.933(4) . ?
Mo3 O20 1.771(4) . ?
Mo3 O35 2.318(4) . ?
Mo4 O4 1.697(5) . ?
Mo4 O13 2.208(4) . ?
Mo4 O16 1.900(4) . ?
Mo4 O17 1.917(4) . ?
Mo4 O21 1.771(4) . ?
Mo4 O35 2.326(4) . ?
Mo5 O5 1.683(5) . ?
Mo5 O14 2.202(4) . ?
Mo5 O17 1.916(5) . ?
Mo5 O18 1.914(5) . ?
Mo5 O22 1.776(4) . ?
Mo5 O35 2.328(4) . ?
Mo6 O23 2.012(5) . ?
Mo6 O24 2.014(5) . ?
Mo6 O25 2.006(5) . ?
Mo6 O26 1.989(6) . ?
Mo6 O36 2.115(4) . ?
Mo6 N2 1.762(6) . ?
Mo7 O7 1.678(5) . ?
Mo7 O23 2.197(4) . ?
Mo7 O27 1.928(5) . ?
Mo7 O30 1.902(5) . ?
Mo7 O31 1.780(4) . ?
Mo7 O36 2.339(4) . ?
Mo8 O8 1.691(5) . ?
Mo8 O24 2.185(4) . ?
Mo8 O27 1.892(5) . ?
Mo8 O28 1.930(5) . ?
Mo8 O32 1.780(4) . ?
Mo8 O36 2.323(4) . ?
Mo9 O9 1.688(5) . ?
Mo9 O25 2.196(5) . ?
Mo9 O28 1.902(5) . ?
Mo9 O29 1.918(6) . ?
Mo9 O33 1.774(4) . ?
Mo9 O36 2.318(4) . ?
Mo10 O10 1.688(6) . ?
Mo10 O26 2.211(5) . ?
Mo10 O29 1.899(5) . ?
Mo10 O30 1.914(5) . ?
Mo10 O34 1.770(4) . ?
Mo10 O36 2.319(5) . ?
O1 N1 1.199(7) . ?
O6 N2 1.216(7) . ?
O11 C1 1.433(8) . ?
O12 C2 1.424(8) . ?
O13 C3 1.415(10) . ?
O13 C3A 1.414(15) . ?
O14 C4 1.435(8) . ?
O23 C5 1.473(10) . ?
O24 C6 1.446(9) . ?
O25 C7 1.421(10) . ?
O25 C7A 1.419(15) . ?
O26 C8 1.427(9) . ?
N3 C9 1.525(8) . ?
N3 C13 1.528(8) . ?
N3 C17 1.517(8) . ?
N3 C21 1.515(8) . ?
C1 H1A 0.9800 . ?
C1 H1B 0.9800 . ?
C1 H1C 0.9800 . ?
C2 H2A 0.9800 . ?
C2 H2B 0.9800 . ?
C2 H2C 0.9800 . ?
C3 H3A 0.9800 . ?
C3 H3B 0.9800 . ?
C3 H3C 0.9800 . ?
C4 H4A 0.9800 . ?
C4 H4B 0.9800 . ?
C4 H4C 0.9800 . ?
C5 H5A 0.9800 . ?
C5 H5B 0.9800 . ?
C5 H5C 0.9800 . ?
C6 H6A 0.9800 . ?
C6 H6B 0.9800 . ?
C6 H6C 0.9800 . ?
C7 H7A 0.9800 . ?
C7 H7B 0.9800 . ?
C7 H7C 0.9800 . ?
C8 H8A 0.9800 . ?
C8 H8B 0.9800 . ?
C8 H8C 0.9800 . ?
C9 H9A 0.9900 . ?
C9 H9B 0.9900 . ?
C9 C10 1.508(9) . ?
C10 H10A 0.9900 . ?
C10 H10B 0.9900 . ?
C10 C11 1.527(9) . ?
C11 H11A 0.9900 . ?
C11 H11B 0.9900 . ?
C11 C12 1.527(10) . ?
C12 H12A 0.9800 . ?
C12 H12B 0.9800 . ?
C12 H12C 0.9800 . ?
C13 H13A 0.9900 . ?
C13 H13B 0.9900 . ?
C13 H13C 0.9900 . ?
C13 H13D 0.9900 . ?
C13 C14 1.512(13) . ?
C13 C14A 1.499(18) . ?
C14 H14A 0.9900 . ?
C14 H14B 0.9900 . ?
C14 C15 1.547(14) . ?
C15 H15A 0.9900 . ?
C15 H15B 0.9900 . ?
C15 C16 1.500(15) . ?
C16 H16A 0.9800 . ?
C16 H16B 0.9800 . ?
C16 H16C 0.9800 . ?
C14A H14C 0.9900 . ?
C14A H14D 0.9900 . ?
C14A C15A 1.57(2) . ?
C15A H15C 0.9900 . ?
C15A H15D 0.9900 . ?
C15A C16A 1.50(2) . ?
C16A H16D 0.9800 . ?
C16A H16E 0.9800 . ?
C16A H16F 0.9800 . ?
C17 H17A 0.9900 . ?
C17 H17B 0.9900 . ?
C17 C18 1.521(9) . ?
C18 H18A 0.9900 . ?
C18 H18B 0.9900 . ?
C18 C19 1.530(9) . ?
C19 H19A 0.9900 . ?
C19 H19B 0.9900 . ?
C19 C20 1.488(10) . ?
C20 H20A 0.9800 . ?
C20 H20B 0.9800 . ?
C20 H20C 0.9800 . ?
C21 H21A 0.9900 . ?
C21 H21B 0.9900 . ?
C21 C22 1.521(9) . ?
C22 H22A 0.9900 . ?
C22 H22B 0.9900 . ?
C22 H22C 0.9900 . ?
C22 H22D 0.9900 . ?
C22 C23 1.519(13) . ?
C22 C23A 1.570(19) . ?
C23 H23A 0.9900 . ?
C23 H23B 0.9900 . ?
C23 C24 1.533(16) . ?
C24 H24A 0.9800 . ?
C24 H24B 0.9800 . ?
C24 H24C 0.9800 . ?
C23A H23C 0.9900 . ?
C23A H23D 0.9900 . ?
C23A C24A 1.52(2) . ?
C24A H24D 0.9800 . ?
C24A H24E 0.9800 . ?
C24A H24F 0.9800 . ?
N4 C25 1.512(11) . ?
N4 C29 1.512(11) . ?
N4 C33 1.502(10) . ?
N4 C37 1.491(10) . ?
C25 H25A 0.9900 . ?
C25 H25B 0.9900 . ?
C25 C26 1.473(12) . ?
C26 H26A 0.9900 . ?
C26 H26B 0.9900 . ?
C26 C27 1.506(12) . ?
C27 H27A 0.9900 . ?
C27 H27B 0.9900 . ?
C27 C28 1.517(12) . ?
C28 H28A 0.9800 . ?
C28 H28B 0.9800 . ?
C28 H28C 0.9800 . ?
C29 H29A 0.9900 . ?
C29 H29B 0.9900 . ?
C29 C30 1.477(12) . ?
C30 H30A 0.9900 . ?
C30 H30B 0.9900 . ?
C30 C31 1.502(12) . ?
C31 H31A 0.9900 . ?
C31 H31B 0.9900 . ?
C31 C32 1.513(12) . ?
C32 H32A 0.9800 . ?
C32 H32B 0.9800 . ?
C32 H32C 0.9800 . ?
N4A C37A 1.498(10) . ?
N4A C25A 1.492(10) . ?
N4A C29A 1.489(10) . ?
N4A C33A 1.507(11) . ?
C37A H37C 0.9900 . ?
C37A H37D 0.9900 . ?
C37A C38A 1.441(11) . ?
C38A H38C 0.9900 . ?
C38A H38D 0.9900 . ?
C38A C39A 1.505(12) . ?
C39A H39C 0.9900 . ?
C39A H39D 0.9900 . ?
C39A C40A 1.507(12) . ?
C40A H40D 0.9800 . ?
C40A H40E 0.9800 . ?
C40A H40F 0.9800 . ?
C33 H33A 0.9900 . ?
C33 H33B 0.9900 . ?
C33 C34 1.495(12) . ?
C34 H34A 0.9900 . ?
C34 H34B 0.9900 . ?
C34 C35 1.497(12) . ?
C35 H35A 0.9900 . ?
C35 H35B 0.9900 . ?
C35 C36 1.511(12) . ?
C36 H36A 0.9800 . ?
C36 H36B 0.9800 . ?
C36 H36C 0.9800 . ?
C37 H37A 0.9900 . ?
C37 H37B 0.9900 . ?
C37 C38 1.484(11) . ?
C38 H38A 0.9900 . ?
C38 H38B 0.9900 . ?
C38 C39 1.502(12) . ?
C39 H39A 0.9900 . ?
C39 H39B 0.9900 . ?
C39 C40 1.508(12) . ?
C40 H40A 0.9800 . ?
C40 H40B 0.9800 . ?
C40 H40C 0.9800 . ?
C25A H25C 0.9900 . ?
C25A H25D 0.9900 . ?
C25A C26A 1.494(11) . ?
C26A H26C 0.9900 . ?
C26A H26D 0.9900 . ?
C26A C27A 1.521(12) . ?
C27A H27C 0.9900 . ?
C27A H27D 0.9900 . ?
C27A C28A 1.517(11) . ?
C28A H28D 0.9800 . ?
C28A H28E 0.9800 . ?
C28A H28F 0.9800 . ?
C29A H29C 0.9900 . ?
C29A H29D 0.9900 . ?
C29A C30A 1.482(12) . ?
C30A H30C 0.9900 . ?
C30A H30D 0.9900 . ?
C30A C31A 1.502(12) . ?
C31A H31C 0.9900 . ?
C31A H31D 0.9900 . ?
C31A C32A 1.521(13) . ?
C32A H32D 0.9800 . ?
C32A H32E 0.9800 . ?
C32A H32F 0.9800 . ?
C33A H33C 0.9900 . ?
C33A H33D 0.9900 . ?
C33A C34A 1.469(12) . ?
C34A H34C 0.9900 . ?
C34A H34D 0.9900 . ?
C34A C35A 1.507(12) . ?
C35A H35C 0.9900 . ?
C35A H35D 0.9900 . ?
C35A C36A 1.502(13) . ?
C36A H36D 0.9800 . ?
C36A H36E 0.9800 . ?
C36A H36F 0.9800 . ?
N5 C41 1.148(12) . ?
C41 C42 1.423(13) . ?
C42 H42A 0.9800 . ?
C42 H42B 0.9800 . ?
C42 H42C 0.9800 . ?
C43 H43A 0.9800 . ?
C43 H43B 0.9800 . ?
C43 H43C 0.9800 . ?
C43 C44 1.41(2) . ?
C44 H44A 0.9900 . ?
C44 H44B 0.9900 . ?
C44 O37 1.327(16) . ?
O37 C45 1.299(17) . ?
C45 H45A 0.9900 . ?
C45 H45B 0.9900 . ?
C45 C46 1.45(2) . ?
C46 H46A 0.9800 . ?
C46 H46B 0.9800 . ?
C46 H46C 0.9800 . ?
C3A H3AA 0.9800 . ?
C3A H3AB 0.9800 . ?
C3A H3AC 0.9800 . ?
C7A H7AA 0.9800 . ?
C7A H7AB 0.9800 . ?
C7A H7AC 0.9800 . ?

loop_
_geom_torsion_atom_site_label_1
_geom_torsion_atom_site_label_2
_geom_torsion_atom_site_label_3
_geom_torsion_atom_site_label_4
_geom_torsion
_geom_torsion_site_symmetry_1
_geom_torsion_site_symmetry_2
_geom_torsion_site_symmetry_3
_geom_torsion_site_symmetry_4
_geom_torsion_publ_flag
O2 Mo2 O19 Ce1 -179.2(3) . . . . ?
O3 Mo3 O20 Ce1 179.5(3) . . . . ?
O4 Mo4 O21 Ce1 -179.1(3) . . . . ?
O5 Mo5 O22 Ce1 -179.7(3) . . . . ?
O7 Mo7 O31 Ce1 -179.9(3) . . . . ?
O8 Mo8 O27 Mo7 -176.8(2) . . . . ?
O8 Mo8 O32 Ce1 179.6(3) . . . . ?
O9 Mo9 O33 Ce1 -179.5(4) . . . . ?
O10 Mo10 O29 Mo9 -174.6(3) . . . . ?
O10 Mo10 O34 Ce1 179.3(4) . . . . ?
O11 Mo2 O19 Ce1 1.7(8) . . . . ?
O12 Mo3 O20 Ce1 6.9(8) . . . . ?
O13 Mo4 O21 Ce1 2.0(8) . . . . ?
O14 Mo5 O22 Ce1 0.9(8) . . . . ?
O15 Mo2 O19 Ce1 76.5(3) . . . . ?
O15 Mo3 O20 Ce1 -74.5(3) . . . . ?
O16 Mo3 O20 Ce1 76.7(3) . . . . ?
O16 Mo4 O21 Ce1 -74.8(3) . . . . ?
O17 Mo4 O21 Ce1 75.8(3) . . . . ?
O17 Mo5 O22 Ce1 -74.3(3) . . . . ?
O18 Mo2 O19 Ce1 -74.9(3) . . . . ?
O18 Mo5 O22 Ce1 76.0(3) . . . . ?
O23 Mo7 O31 Ce1 -4.0(8) . . . . ?
O24 Mo8 O27 Mo7 92.4(2) . . . . ?
O24 Mo8 O32 Ce1 -3.7(8) . . . . ?
O25 Mo9 O33 Ce1 -0.3(9) . . . . ?
O26 Mo10 O29 Mo9 94.2(3) . . . . ?
O26 Mo10 O34 Ce1 -2.9(9) . . . . ?
O27 Mo7 O31 Ce1 -75.2(3) . . . . ?
O27 Mo8 O32 Ce1 74.9(3) . . . . ?
O28 Mo8 O27 Mo7 37.1(5) . . . . ?
O28 Mo8 O32 Ce1 -76.3(3) . . . . ?
O28 Mo9 O33 Ce1 75.4(4) . . . . ?
O29 Mo9 O33 Ce1 -74.5(4) . . . . ?
O29 Mo10 O34 Ce1 74.8(3) . . . . ?
O30 Mo7 O31 Ce1 74.9(3) . . . . ?
O30 Mo10 O29 Mo9 39.7(5) . . . . ?
O30 Mo10 O34 Ce1 -75.0(3) . . . . ?
O32 Mo8 O27 Mo7 -68.4(3) . . . . ?
O34 Mo10 O29 Mo9 -67.3(3) . . . . ?
O35 Mo2 O19 Ce1 0.9(3) . . . . ?
O35 Mo3 O20 Ce1 1.3(3) . . . . ?
O35 Mo4 O21 Ce1 0.9(3) . . . . ?
O35 Mo5 O22 Ce1 0.5(3) . . . . ?
O36 Mo7 O31 Ce1 0.1(3) . . . . ?
O36 Mo8 O27 Mo7 18.8(2) . . . . ?
O36 Mo8 O32 Ce1 -1.5(3) . . . . ?
O36 Mo9 O33 Ce1 0.0(3) . . . . ?
O36 Mo10 O29 Mo9 20.1(2) . . . . ?
O36 Mo10 O34 Ce1 0.1(3) . . . . ?
N3 C9 C10 C11 -173.7(5) . . . . ?
N3 C13 C14 C15 172.0(14) . . . . ?
N3 C13 C14A C15A -167(3) . . . . ?
N3 C17 C18 C19 -173.2(5) . . . . ?
N3 C21 C22 C23 -167.5(8) . . . . ?
N3 C21 C22 C23A 160.6(10) . . . . ?
C9 N3 C13 C14 -66.0(14) . . . . ?
C9 N3 C13 C14A -56(4) . . . . ?
C9 N3 C17 C18 173.2(5) . . . . ?
C9 N3 C21 C22 -54.4(7) . . . . ?
C9 C10 C11 C12 177.3(6) . . . . ?
C13 N3 C9 C10 -173.6(5) . . . . ?
C13 N3 C17 C18 55.3(7) . . . . ?
C13 N3 C21 C22 64.7(7) . . . . ?
C13 C14 C15 C16 67(2) . . . . ?
C13 C14A C15A C16A -167(4) . . . . ?
C17 N3 C9 C10 66.4(6) . . . . ?
C17 N3 C13 C14 52.4(14) . . . . ?
C17 N3 C13 C14A 63(4) . . . . ?
C17 N3 C21 C22 -174.0(6) . . . . ?
C17 C18 C19 C20 -179.0(7) . . . . ?
C21 N3 C9 C10 -53.3(7) . . . . ?
C21 N3 C13 C14 172.2(13) . . . . ?
C21 N3 C13 C14A -177(3) . . . . ?
C21 N3 C17 C18 -65.1(7) . . . . ?
C21 C22 C23 C24 -62.7(14) . . . . ?
C21 C22 C23A C24A 54(2) . . . . ?
N4 C25 C26 C27 177.8(19) . . . . ?
N4 C29 C30 C31 129(2) . . . . ?
N4 C33 C34 C35 -152.1(17) . . . . ?
N4 C37 C38 C39 169(3) . . . . ?
C25 N4 C29 C30 -150.6(18) . . . . ?
C25 N4 C33 C34 -66.5(19) . . . . ?
C25 N4 C37 C38 169.6(17) . . . . ?
C25 C26 C27 C28 -58(3) . . . . ?
C29 N4 C25 C26 -63(2) . . . . ?
C29 N4 C33 C34 -179.3(17) . . . . ?
C29 N4 C37 C38 -74(2) . . . . ?
C29 C30 C31 C32 75(3) . . . . ?
N4A C37A C38A C39A 165(3) . . . . ?
N4A C25A C26A C27A -170.2(16) . . . . ?
N4A C29A C30A C31A -159(2) . . . . ?
N4A C33A C34A C35A 157(3) . . . . ?
C37A N4A C25A C26A -172.7(16) . . . . ?
C37A N4A C29A C30A -72.6(18) . . . . ?
C37A N4A C33A C34A -157(2) . . . . ?
C37A C38A C39A C40A 46(5) . . . . ?
C33 N4 C25 C26 -177.9(19) . . . . ?
C33 N4 C29 C30 -39(2) . . . . ?
C33 N4 C37 C38 50(2) . . . . ?
C33 C34 C35 C36 -163(3) . . . . ?
C37 N4 C25 C26 55(2) . . . . ?
C37 N4 C29 C30 88.5(19) . . . . ?
C37 N4 C33 C34 58(2) . . . . ?
C37 C38 C39 C40 -177(4) . . . . ?
C25A N4A C37A C38A -22(3) . . . . ?
C25A N4A C29A C30A 58(2) . . . . ?
C25A N4A C33A C34A 87(2) . . . . ?
C25A C26A C27A C28A 171.2(17) . . . . ?
C29A N4A C37A C38A 112(2) . . . . ?
C29A N4A C25A C26A 59(2) . . . . ?
C29A N4A C33A C34A -44(3) . . . . ?
C29A C30A C31A C32A -117(3) . . . . ?
C33A N4A C37A C38A -132(2) . . . . ?
C33A N4A C25A C26A -67.4(18) . . . . ?
C33A N4A C29A C30A -179.2(17) . . . . ?
C33A C34A C35A C36A 20(7) . . . . ?
C43 C44 O37 C45 170(2) . . . . ?
C44 O37 C45 C46 -173(2) . . . . ?
